data_7713360
loop_
_publ_author_name
'Qu, Yi-Ping'
'Huang, Xin-Da'
'Xu, Kui'
'Bao, Song-Song'
'Zheng, Li-Min'

_publ_section_title
;
 Octahedral lanthanide clusters containing a central PO43- anion:
 structures, luminescent, magnetic and relaxometric properties
;
_journal_name_full 'Dalton Transactions'
_journal_paper_doi 10.1039/D3DT01542D
_journal_year 2023
_chemical_formula_moiety "'C130 H114 Dy6 N6 O34 P9 [+ solvent]'"
_chemical_formula_sum 'C130 H114 Dy6 N6 O34 P9'
_chemical_formula_weight 3558.00
_space_group_crystal_system triclinic
_space_group_IT_number 2
_space_group_name_Hall '-P 1'
_space_group_name_H-M_alt 'P -1'
_atom_sites_solution_hydrogens geom
_audit_creation_method SHELXL-2018/3
_audit_update_record
;
2023-05-17 deposited with the CCDC.	2023-07-04 downloaded from the CCDC.
;
_cell_angle_alpha 87.0210(10)
_cell_angle_beta 76.1230(10)
_cell_angle_gamma 89.6830(10)
_cell_formula_units_Z 2
_cell_length_a 15.1416(6)
_cell_length_b 15.5649(6)
_cell_length_c 29.6646(10)
_cell_measurement_reflns_used 9933
_cell_measurement_temperature 193(2)
_cell_measurement_theta_max 25.267
_cell_measurement_theta_min 2.437
_cell_volume 6777.9(4)
_computing_cell_refinement 'APEX 3'
_computing_data_collection 'APEX 3'
_computing_data_reduction "'APEX 3"
_computing_molecular_graphics SHELXTL
_computing_publication_material SHELXTL
_computing_structure_refinement 'SHELXL-2018/3 (Sheldrick, 2018)'
_computing_structure_solution 'SHELXT 2014/5 (Sheldrick, 2014)'
_diffrn_ambient_temperature 193(2)
_diffrn_detector_area_resol_mean 4K
_diffrn_measured_fraction_theta_full 0.993
_diffrn_measured_fraction_theta_max 0.993
_diffrn_measurement_device_type 'Bruker D8 with TXS'
_diffrn_measurement_method CCD
_diffrn_radiation_type MoK\a
_diffrn_radiation_wavelength 0.71073
_diffrn_reflns_av_R_equivalents 0.0474
_diffrn_reflns_av_unetI/netI 0.0642
_diffrn_reflns_Laue_measured_fraction_full 0.993
_diffrn_reflns_Laue_measured_fraction_max 0.993
_diffrn_reflns_limit_h_max 17
_diffrn_reflns_limit_h_min -18
_diffrn_reflns_limit_k_max 18
_diffrn_reflns_limit_k_min -18
_diffrn_reflns_limit_l_max 35
_diffrn_reflns_limit_l_min -34
_diffrn_reflns_number 51703
_diffrn_reflns_point_group_measured_fraction_full 0.993
_diffrn_reflns_point_group_measured_fraction_max 0.993
_diffrn_reflns_theta_full 25.028
_diffrn_reflns_theta_max 25.028
_diffrn_reflns_theta_min 1.878
_exptl_absorpt_coefficient_mu 3.449
_exptl_absorpt_correction_T_max 0.7506
_exptl_absorpt_correction_T_min 0.4736
_exptl_absorpt_correction_type multi-scan
_exptl_absorpt_process_details
;
 SADABS 2016/2: Krause, L., Herbst-Irmer, R., Sheldrick G.M. & Stalke D.,
 J. Appl. Cryst. 48 (2015) 3-10
;
_exptl_crystal_colour 'light yellow'
_exptl_crystal_density_diffrn 1.743
_exptl_crystal_description block
_exptl_crystal_F_000 3478
_exptl_crystal_size_max 0.100
_exptl_crystal_size_mid 0.080
_exptl_crystal_size_min 0.060
_refine_diff_density_max 2.769
_refine_diff_density_min -5.189
_refine_diff_density_rms 0.162
_refine_ls_extinction_method none
_refine_ls_goodness_of_fit_ref 1.027
_refine_ls_hydrogen_treatment constr
_refine_ls_matrix_type full
_refine_ls_number_parameters 1726
_refine_ls_number_reflns 23782
_refine_ls_number_restraints 691
_refine_ls_restrained_S_all 1.023
_refine_ls_R_factor_all 0.0849
_refine_ls_R_factor_gt 0.0588
_refine_ls_shift/su_max 0.001
_refine_ls_shift/su_mean 0.000
_refine_ls_structure_factor_coef Fsqd
_refine_ls_weighting_details 'w=1/[\s^2^(Fo^2^)+(0.0333P)^2^+84.4593P] where P=(Fo^2^+2Fc^2^)/3'
_refine_ls_weighting_scheme calc
_refine_ls_wR_factor_gt 0.1232
_refine_ls_wR_factor_ref 0.1366
_reflns_Friedel_coverage 0.000
_reflns_number_gt 17666
_reflns_number_total 23782
_reflns_threshold_expression 'I > 2\s(I)'
_cod_data_source_file d3dt01542d2.cif
_cod_data_source_block 1_sq
_cod_database_code 7713360
_shelx_shelxl_version_number 2018/3
_shelx_space_group_comment
;
The symmetry employed for this shelxl refinement is uniquely defined
by the following loop, which should always be used as a source of
symmetry information in preference to the above space-group names.
They are only intended as comments.
;
_shelx_estimated_absorpt_t_min 0.724
_shelx_estimated_absorpt_t_max 0.820
_platon_squeeze_void_probe_radius 1.20

loop_
_space_group_symop_operation_xyz
'x, y, z'
'-x, -y, -z'

loop_
_atom_site_label
_atom_site_type_symbol
_atom_site_fract_x
_atom_site_fract_y
_atom_site_fract_z
_atom_site_U_iso_or_equiv
_atom_site_adp_type
_atom_site_occupancy
_atom_site_site_symmetry_order
_atom_site_calc_flag
_atom_site_refinement_flags_posn
_atom_site_refinement_flags_adp
_atom_site_refinement_flags_occupancy
_atom_site_disorder_assembly
_atom_site_disorder_group
Dy1 Dy 0.49328(3) 0.36070(3) 0.85814(2) 0.04175(13) Uani 1 1 d D . . . .
Dy2 Dy 0.56185(3) 0.15345(4) 0.74763(2) 0.04831(15) Uani 1 1 d . . . . .
Dy3 Dy 0.77802(3) 0.39231(3) 0.74467(2) 0.02920(11) Uani 1 1 d . . . . .
Dy4 Dy 0.53390(3) 0.61285(5) 0.75890(2) 0.05432(17) Uani 1 1 d . . . . .
Dy5 Dy 0.33311(3) 0.37593(3) 0.73827(2) 0.02956(11) Uani 1 1 d . . . . .
Dy6 Dy 0.60788(3) 0.40021(3) 0.64087(2) 0.02969(11) Uani 1 1 d . . . . .
P1 P 0.44795(17) 0.23167(16) 0.65886(8) 0.0296(5) Uani 1 1 d . . . . .
P2 P 0.76175(17) 0.24871(16) 0.66370(9) 0.0321(6) Uani 1 1 d . . . . .
P3 P 0.68212(18) 0.21937(16) 0.82739(9) 0.0333(6) Uani 1 1 d . . . . .
P4 P 0.35963(17) 0.20933(16) 0.82560(9) 0.0322(6) Uani 1 1 d . . . . .
P5 P 0.33945(16) 0.51740(16) 0.83144(8) 0.0292(5) Uani 1 1 d . . . . .
P6 P 0.43064(17) 0.54439(15) 0.66511(9) 0.0309(5) Uani 1 1 d . . . . .
P7 P 0.73839(17) 0.56568(16) 0.67210(9) 0.0331(6) Uani 1 1 d . . . . .
P8 P 0.65632(17) 0.52523(17) 0.83785(9) 0.0319(6) Uani 1 1 d . . . . .
P9 P 0.5534(2) 0.3824(2) 0.74609(11) 0.0512(7) Uani 1 1 d . . . . .
C1 C 0.4129(7) 0.1610(6) 0.6191(3) 0.0359(19) Uani 1 1 d . U . . .
C2 C 0.3243(7) 0.1587(7) 0.6109(3) 0.0414(19) Uani 1 1 d . U . . .
C3 C 0.2593(8) 0.2242(8) 0.6237(4) 0.054(2) Uani 1 1 d . U . . .
H3 H 0.274800 0.273415 0.637912 0.065 Uiso 1 1 calc R U . . .
C4 C 0.1727(9) 0.2173(10) 0.6157(4) 0.067(3) Uani 1 1 d . U . . .
H4 H 0.130727 0.262647 0.624037 0.081 Uiso 1 1 calc R U . . .
C5 C 0.1459(9) 0.1457(10) 0.5958(4) 0.069(3) Uani 1 1 d . U . . .
H5 H 0.085081 0.140504 0.592948 0.083 Uiso 1 1 calc R U . . .
C6 C 0.2056(9) 0.0854(9) 0.5811(4) 0.061(3) Uani 1 1 d . U . . .
H6 H 0.187280 0.037882 0.566571 0.074 Uiso 1 1 calc R U . . .
C7 C 0.2983(8) 0.0891(8) 0.5862(4) 0.051(2) Uani 1 1 d . U . . .
C8 C 0.3606(9) 0.0299(7) 0.5692(4) 0.052(2) Uani 1 1 d . U . . .
H8 H 0.342117 -0.016937 0.554264 0.062 Uiso 1 1 calc R U . . .
C9 C 0.4498(9) 0.0332(7) 0.5724(4) 0.050(2) Uani 1 1 d . U . . .
C10 C 0.5163(10) -0.0280(8) 0.5525(4) 0.066(3) Uani 1 1 d . U . . .
H10 H 0.498023 -0.074289 0.537091 0.079 Uiso 1 1 calc R U . . .
C11 C 0.6037(11) -0.0231(8) 0.5547(4) 0.069(3) Uani 1 1 d . U . . .
H11 H 0.645819 -0.065550 0.541207 0.083 Uiso 1 1 calc R U . . .
C12 C 0.6327(9) 0.0456(8) 0.5772(4) 0.059(3) Uani 1 1 d . U . . .
H12 H 0.695222 0.051173 0.577077 0.071 Uiso 1 1 calc R U . . .
C13 C 0.5719(8) 0.1041(7) 0.5992(4) 0.048(2) Uani 1 1 d . U . . .
H13 H 0.592205 0.147628 0.615659 0.058 Uiso 1 1 calc R U . . .
C14 C 0.4786(7) 0.1011(6) 0.5978(3) 0.041(2) Uani 1 1 d . U . . .
C15 C 0.8290(7) 0.1592(7) 0.6331(4) 0.049(3) Uani 1 1 d . . . . .
C16 C 0.8392(7) 0.1460(7) 0.5857(4) 0.044(3) Uani 1 1 d . . . . .
C17 C 0.8006(8) 0.2014(7) 0.5547(4) 0.048(3) Uani 1 1 d . . . . .
H17 H 0.770234 0.252369 0.565902 0.058 Uiso 1 1 calc R U . . .
C18 C 0.8068(9) 0.1819(8) 0.5099(4) 0.061(3) Uani 1 1 d . . . . .
H18 H 0.781137 0.219880 0.490485 0.073 Uiso 1 1 calc R U . . .
C19 C 0.8508(9) 0.1061(8) 0.4916(5) 0.061(4) Uani 1 1 d . . . . .
H19 H 0.853737 0.093051 0.460347 0.073 Uiso 1 1 calc R U . . .
C20 C 0.8880(9) 0.0531(8) 0.5187(4) 0.060(3) Uani 1 1 d . . . . .
H20 H 0.917070 0.002283 0.506391 0.072 Uiso 1 1 calc R U . . .
C21 C 0.8852(8) 0.0711(8) 0.5657(4) 0.055(3) Uani 1 1 d . . . . .
C22 C 0.9219(8) 0.0146(8) 0.5934(5) 0.060(4) Uani 1 1 d . . . . .
H22 H 0.953242 -0.034409 0.580035 0.072 Uiso 1 1 calc R U . . .
C23 C 0.9150(7) 0.0266(6) 0.6401(5) 0.053(3) Uani 1 1 d . . . . .
C24 C 0.9489(9) -0.0352(8) 0.6685(6) 0.071(4) Uani 1 1 d . . . . .
H24 H 0.980944 -0.083294 0.654324 0.085 Uiso 1 1 calc R U . . .
C25 C 0.9378(9) -0.0285(8) 0.7139(6) 0.071(4) Uani 1 1 d . . . . .
H25 H 0.960600 -0.071435 0.732036 0.086 Uiso 1 1 calc R U . . .
C26 C 0.8907(8) 0.0447(7) 0.7351(5) 0.058(3) Uani 1 1 d . . . . .
H26 H 0.882522 0.050589 0.767578 0.070 Uiso 1 1 calc R U . . .
C27 C 0.8574(8) 0.1060(7) 0.7093(4) 0.050(3) Uani 1 1 d . . . . .
H27 H 0.826751 0.154135 0.724075 0.060 Uiso 1 1 calc R U . . .
C28 C 0.8677(7) 0.0995(7) 0.6604(4) 0.044(3) Uani 1 1 d . . . . .
C29 C 0.7390(7) 0.1632(7) 0.8684(4) 0.042(2) Uani 1 1 d . U . . .
C30 C 0.7646(7) 0.2136(8) 0.9015(4) 0.046(2) Uani 1 1 d . U . . .
C31 C 0.7658(7) 0.3064(8) 0.8990(4) 0.049(2) Uani 1 1 d . U . . .
H31 H 0.750659 0.336218 0.873101 0.058 Uiso 1 1 calc R U . . .
C32 C 0.7878(8) 0.3523(9) 0.9323(4) 0.057(2) Uani 1 1 d . U . . .
H32 H 0.788401 0.413402 0.929460 0.068 Uiso 1 1 calc R U . . .
C33 C 0.8102(8) 0.3089(10) 0.9716(4) 0.062(3) Uani 1 1 d . U . . .
H33 H 0.821231 0.341037 0.996112 0.075 Uiso 1 1 calc R U . . .
C34 C 0.8157(8) 0.2233(10) 0.9741(4) 0.066(3) Uani 1 1 d . U . . .
H34 H 0.834791 0.195350 0.999316 0.079 Uiso 1 1 calc R U . . .
C35 C 0.7937(8) 0.1736(9) 0.9400(4) 0.059(2) Uani 1 1 d . U . . .
C36 C 0.7994(9) 0.0845(9) 0.9426(5) 0.073(3) Uani 1 1 d . U . . .
H36 H 0.817962 0.057746 0.968305 0.088 Uiso 1 1 calc R U . . .
C37 C 0.7796(10) 0.0318(9) 0.9095(5) 0.072(3) Uani 1 1 d . U . . .
C38 C 0.7836(11) -0.0603(10) 0.9142(6) 0.088(3) Uani 1 1 d . U . . .
H38 H 0.800564 -0.085975 0.940658 0.105 Uiso 1 1 calc R U . . .
C39 C 0.7651(12) -0.1097(10) 0.8838(6) 0.094(3) Uani 1 1 d . U . . .
H39 H 0.771956 -0.170213 0.887054 0.112 Uiso 1 1 calc R U . . .
C40 C 0.7346(11) -0.0729(9) 0.8458(6) 0.090(3) Uani 1 1 d . U . . .
H40 H 0.718976 -0.108222 0.823657 0.108 Uiso 1 1 calc R U . . .
C41 C 0.7279(10) 0.0147(8) 0.8415(5) 0.075(3) Uani 1 1 d . U . . .
H41 H 0.708101 0.038093 0.815440 0.090 Uiso 1 1 calc R U . . .
C42 C 0.7475(9) 0.0723(8) 0.8721(4) 0.057(2) Uani 1 1 d . U . . .
C43 C 0.2571(7) 0.1427(6) 0.8489(4) 0.038(2) Uani 1 1 d . . . . .
C44 C 0.2197(6) 0.1030(6) 0.8152(3) 0.033(2) Uani 1 1 d . . . . .
C45 C 0.2602(7) 0.1104(6) 0.7659(4) 0.039(2) Uani 1 1 d . . . . .
H45 H 0.315792 0.141348 0.755065 0.047 Uiso 1 1 calc R U . . .
C46 C 0.2216(8) 0.0747(7) 0.7345(4) 0.047(3) Uani 1 1 d . . . . .
H46 H 0.249905 0.082083 0.702292 0.056 Uiso 1 1 calc R U . . .
C47 C 0.1397(9) 0.0263(7) 0.7490(5) 0.055(3) Uani 1 1 d . . . . .
H47 H 0.113217 0.000991 0.726832 0.066 Uiso 1 1 calc R U . . .
C48 C 0.1002(7) 0.0172(7) 0.7946(5) 0.052(3) Uani 1 1 d . . . . .
H48 H 0.045864 -0.016096 0.804333 0.062 Uiso 1 1 calc R U . . .
C49 C 0.1360(7) 0.0549(6) 0.8290(4) 0.040(2) Uani 1 1 d . . . . .
C50 C 0.0903(7) 0.0506(6) 0.8758(4) 0.043(3) Uani 1 1 d . . . . .
H50 H 0.033801 0.020715 0.884917 0.052 Uiso 1 1 calc R U . . .
C51 C 0.1240(7) 0.0880(7) 0.9095(4) 0.040(2) Uani 1 1 d . . . . .
C52 C 0.0754(8) 0.0867(8) 0.9565(4) 0.060(3) Uani 1 1 d . . . . .
H52 H 0.018953 0.056570 0.965019 0.072 Uiso 1 1 calc R U . . .
C53 C 0.1038(9) 0.1251(9) 0.9899(4) 0.064(4) Uani 1 1 d . . . . .
H53 H 0.068553 0.122242 1.021139 0.077 Uiso 1 1 calc R U . . .
C54 C 0.1885(8) 0.1706(7) 0.9774(4) 0.051(3) Uani 1 1 d . . . . .
H54 H 0.209751 0.198854 1.000395 0.062 Uiso 1 1 calc R U . . .
C55 C 0.2392(7) 0.1738(7) 0.9326(3) 0.043(3) Uani 1 1 d . . . . .
H55 H 0.296255 0.202944 0.925439 0.051 Uiso 1 1 calc R U . . .
C56 C 0.2094(6) 0.1348(6) 0.8961(3) 0.034(2) Uani 1 1 d . . . . .
C57 C 0.2349(6) 0.5572(6) 0.8703(3) 0.029(2) Uani 1 1 d . . . . .
C58 C 0.2163(7) 0.6449(7) 0.8793(3) 0.037(2) Uani 1 1 d . . . . .
C59 C 0.2775(9) 0.7137(7) 0.8596(4) 0.061(3) Uani 1 1 d . . . . .
H59 H 0.334574 0.701758 0.839317 0.073 Uiso 1 1 calc R U . . .
C60 C 0.2544(10) 0.7970(8) 0.8697(5) 0.070(4) Uani 1 1 d . . . . .
H60 H 0.296006 0.841994 0.856272 0.084 Uiso 1 1 calc R U . . .
C61 C 0.1691(9) 0.8180(8) 0.9002(4) 0.058(3) Uani 1 1 d . . . . .
H61 H 0.154213 0.876100 0.906771 0.069 Uiso 1 1 calc R U . . .
C62 C 0.1111(8) 0.7548(7) 0.9190(4) 0.049(3) Uani 1 1 d . . . . .
H62 H 0.054331 0.768640 0.938964 0.058 Uiso 1 1 calc R U . . .
C63 C 0.1314(7) 0.6672(7) 0.9101(3) 0.036(2) Uani 1 1 d . . . . .
C64 C 0.0692(7) 0.6036(7) 0.9313(3) 0.043(3) Uani 1 1 d . . . . .
H64 H 0.014113 0.619399 0.952053 0.051 Uiso 1 1 calc R U . . .
C65 C 0.0857(6) 0.5177(7) 0.9229(3) 0.037(2) Uani 1 1 d . . . . .
C66 C 0.0203(7) 0.4533(7) 0.9443(3) 0.044(3) Uani 1 1 d . . . . .
H66 H -0.034966 0.469974 0.964657 0.052 Uiso 1 1 calc R U . . .
C67 C 0.0352(7) 0.3689(7) 0.9363(3) 0.043(3) Uani 1 1 d . . . . .
H67 H -0.008970 0.326713 0.950915 0.052 Uiso 1 1 calc R U . . .
C68 C 0.1169(7) 0.3449(7) 0.9061(3) 0.041(2) Uani 1 1 d . . . . .
H68 H 0.127028 0.285714 0.900429 0.049 Uiso 1 1 calc R U . . .
C69 C 0.1819(6) 0.4032(6) 0.8846(3) 0.034(2) Uani 1 1 d . . . . .
H69 H 0.236309 0.384061 0.864532 0.041 Uiso 1 1 calc R U . . .
C70 C 0.1694(6) 0.4929(6) 0.8920(3) 0.029(2) Uani 1 1 d . . . . .
C71 C 0.3863(6) 0.6384(7) 0.6378(4) 0.040(3) Uani 1 1 d . . . . .
C72 C 0.4080(7) 0.6581(6) 0.5891(4) 0.040(2) Uani 1 1 d . . . . .
C73 C 0.4570(8) 0.6011(7) 0.5551(4) 0.047(3) Uani 1 1 d . . . . .
H73 H 0.476308 0.546798 0.565258 0.056 Uiso 1 1 calc R U . . .
C74 C 0.4760(10) 0.6236(8) 0.5088(4) 0.062(4) Uani 1 1 d . . . . .
H74 H 0.504676 0.583054 0.487221 0.074 Uiso 1 1 calc R U . . .
C75 C 0.4544(9) 0.7048(8) 0.4921(4) 0.062(4) Uani 1 1 d . . . . .
H75 H 0.472995 0.720914 0.459886 0.074 Uiso 1 1 calc R U . . .
C76 C 0.4065(9) 0.7604(8) 0.5225(4) 0.056(3) Uani 1 1 d . . . . .
H76 H 0.390733 0.814956 0.510965 0.068 Uiso 1 1 calc R U . . .
C77 C 0.3790(8) 0.7393(7) 0.5715(4) 0.046(3) Uani 1 1 d . . . . .
C78 C 0.3261(7) 0.7942(6) 0.6019(4) 0.045(3) Uani 1 1 d . . . . .
H78 H 0.309342 0.848240 0.590183 0.054 Uiso 1 1 calc R U . . .
C79 C 0.2969(7) 0.7725(6) 0.6489(4) 0.042(3) Uani 1 1 d . . . . .
C80 C 0.2383(8) 0.8272(7) 0.6795(5) 0.058(3) Uani 1 1 d . . . . .
H80 H 0.220651 0.880471 0.667283 0.070 Uiso 1 1 calc R U . . .
C81 C 0.2074(8) 0.8062(8) 0.7247(5) 0.061(3) Uani 1 1 d . . . . .
H81 H 0.166799 0.843470 0.743971 0.073 Uiso 1 1 calc R U . . .
C82 C 0.2351(7) 0.7285(7) 0.7439(4) 0.048(3) Uani 1 1 d . . . . .
H82 H 0.213385 0.713796 0.776174 0.058 Uiso 1 1 calc R U . . .
C83 C 0.2927(6) 0.6747(7) 0.7163(4) 0.041(3) Uani 1 1 d . . . . .
H83 H 0.310879 0.622947 0.729798 0.049 Uiso 1 1 calc R U . . .
C84 C 0.3266(7) 0.6936(6) 0.6678(4) 0.039(2) Uani 1 1 d . . . . .
C85 C 0.8099(6) 0.6457(6) 0.6332(3) 0.034(2) Uani 1 1 d . . . . .
C86 C 0.9017(7) 0.6638(7) 0.6345(4) 0.045(3) Uani 1 1 d . . . . .
C87 C 0.9410(9) 0.6314(8) 0.6702(5) 0.064(4) Uani 1 1 d . . . . .
H87 H 0.905706 0.597221 0.695563 0.077 Uiso 1 1 calc R U . . .
C88 C 1.0318(10) 0.6494(11) 0.6685(6) 0.093(6) Uani 1 1 d . . . . .
H88 H 1.057046 0.627774 0.693189 0.112 Uiso 1 1 calc R U . . .
C89 C 1.0863(10) 0.6977(10) 0.6320(7) 0.088(5) Uani 1 1 d . . . . .
H89 H 1.148990 0.705684 0.630852 0.106 Uiso 1 1 calc R U . . .
C90 C 1.0510(10) 0.7329(10) 0.5988(6) 0.078(4) Uani 1 1 d . . . . .
H90 H 1.087846 0.769248 0.575051 0.094 Uiso 1 1 calc R U . . .
C91 C 0.9575(8) 0.7170(7) 0.5980(4) 0.051(3) Uani 1 1 d . . . . .
C92 C 0.9220(8) 0.7543(7) 0.5631(4) 0.054(3) Uani 1 1 d . . . . .
H92 H 0.960604 0.787595 0.538504 0.065 Uiso 1 1 calc R U . . .
C93 C 0.8315(9) 0.7443(7) 0.5633(4) 0.051(3) Uani 1 1 d . . . . .
C94 C 0.7963(10) 0.7830(7) 0.5274(4) 0.060(3) Uani 1 1 d . . . . .
H94 H 0.835949 0.815497 0.502848 0.072 Uiso 1 1 calc R U . . .
C95 C 0.7085(11) 0.7753(8) 0.5270(4) 0.063(4) Uani 1 1 d . . . . .
H95 H 0.686831 0.800099 0.501822 0.075 Uiso 1 1 calc R U . . .
C96 C 0.6482(10) 0.7300(7) 0.5643(4) 0.059(3) Uani 1 1 d . . . . .
H96 H 0.584857 0.729600 0.565593 0.070 Uiso 1 1 calc R U . . .
C97 C 0.6795(8) 0.6868(6) 0.5984(4) 0.046(3) Uani 1 1 d . . . . .
H97 H 0.638396 0.653433 0.621949 0.056 Uiso 1 1 calc R U . . .
C98 C 0.7728(7) 0.6909(6) 0.5994(4) 0.040(2) Uani 1 1 d . . . . .
C99 C 0.7226(7) 0.5806(6) 0.8722(3) 0.0368(19) Uani 1 1 d . U . . .
C100 C 0.7091(7) 0.5690(7) 0.9209(4) 0.044(2) Uani 1 1 d . U . . .
C101 C 0.6354(8) 0.5223(9) 0.9505(4) 0.056(2) Uani 1 1 d . U . . .
H101 H 0.589024 0.500429 0.937549 0.068 Uiso 1 1 calc R U . . .
C102 C 0.6292(9) 0.5078(10) 0.9966(4) 0.070(3) Uani 1 1 d . U . . .
H102 H 0.578948 0.475717 1.014930 0.084 Uiso 1 1 calc R U . . .
C103 C 0.6950(9) 0.5389(10) 1.0180(4) 0.073(3) Uani 1 1 d . U . . .
H103 H 0.690501 0.527073 1.050250 0.087 Uiso 1 1 calc R U . . .
C104 C 0.7632(9) 0.5850(9) 0.9923(4) 0.064(3) Uani 1 1 d . U . . .
H104 H 0.807276 0.606499 1.006889 0.077 Uiso 1 1 calc R U . . .
C105 C 0.7747(8) 0.6046(8) 0.9435(4) 0.051(2) Uani 1 1 d . U . . .
C106 C 0.8425(8) 0.6551(8) 0.9190(4) 0.055(2) Uani 1 1 d . U . . .
H106 H 0.883942 0.678466 0.934653 0.066 Uiso 1 1 calc R U . . .
C107 C 0.8551(8) 0.6749(7) 0.8717(5) 0.052(2) Uani 1 1 d . U . . .
C108 C 0.9284(9) 0.7281(8) 0.8461(5) 0.068(3) Uani 1 1 d . U . . .
H108 H 0.970178 0.750963 0.861746 0.081 Uiso 1 1 calc R U . . .
C109 C 0.9396(9) 0.7462(8) 0.8013(6) 0.071(3) Uani 1 1 d . U . . .
H109 H 0.988788 0.782328 0.785331 0.085 Uiso 1 1 calc R U . . .
C110 C 0.8796(9) 0.7130(8) 0.7761(5) 0.067(3) Uani 1 1 d . U . . .
H110 H 0.887420 0.727998 0.743968 0.080 Uiso 1 1 calc R U . . .
C111 C 0.8103(8) 0.6591(7) 0.7990(4) 0.053(2) Uani 1 1 d . U . . .
H111 H 0.771869 0.635383 0.781724 0.063 Uiso 1 1 calc R U . . .
C112 C 0.7934(7) 0.6369(7) 0.8475(4) 0.044(2) Uani 1 1 d . U . . .
O29 O 0.608(2) 0.0242(14) 0.7323(11) 0.091(4) Uani 0.560(14) 1 d D U P A 1
C113 C 0.6317(17) -0.0548(15) 0.7435(10) 0.085(4) Uani 0.560(14) 1 d D U P A 1
H113 H 0.611915 -0.079923 0.774138 0.102 Uiso 0.560(14) 1 calc R U P A 1
C114 C 0.734(2) -0.1802(15) 0.7140(9) 0.091(5) Uani 0.560(14) 1 d D U P A 1
H11A H 0.722353 -0.196720 0.747209 0.136 Uiso 0.560(14) 1 calc R U P A 1
H11B H 0.799195 -0.172980 0.700926 0.136 Uiso 0.560(14) 1 calc R U P A 1
H11C H 0.710200 -0.225232 0.697975 0.136 Uiso 0.560(14) 1 calc R U P A 1
C115 C 0.693(2) -0.0612(17) 0.6606(9) 0.100(6) Uani 0.560(14) 1 d D U P A 1
H11D H 0.664927 -0.100370 0.643318 0.150 Uiso 0.560(14) 1 calc R U P A 1
H11E H 0.757374 -0.052170 0.644486 0.150 Uiso 0.560(14) 1 calc R U P A 1
H11F H 0.661675 -0.005881 0.662476 0.150 Uiso 0.560(14) 1 calc R U P A 1
N1 N 0.687(4) -0.099(2) 0.7077(7) 0.085(4) Uani 0.560(14) 1 d D U P A 1
O29' O 0.589(3) 0.0112(16) 0.7410(14) 0.090(4) Uani 0.440(14) 1 d D U P A 2
C131 C 0.649(2) -0.0068(19) 0.7054(10) 0.087(4) Uani 0.440(14) 1 d D U P A 2
H131 H 0.666922 0.035180 0.680452 0.104 Uiso 0.440(14) 1 calc R U P A 2
C132 C 0.735(3) -0.125(2) 0.6580(11) 0.102(6) Uani 0.440(14) 1 d D U P A 2
H13A H 0.740216 -0.187779 0.663140 0.153 Uiso 0.440(14) 1 calc R U P A 2
H13B H 0.796245 -0.100211 0.646661 0.153 Uiso 0.440(14) 1 calc R U P A 2
H13C H 0.699595 -0.113347 0.634893 0.153 Uiso 0.440(14) 1 calc R U P A 2
C133 C 0.696(3) -0.146(2) 0.7420(12) 0.096(6) Uani 0.440(14) 1 d D U P A 2
H13D H 0.674100 -0.116165 0.770872 0.144 Uiso 0.440(14) 1 calc R U P A 2
H13E H 0.759549 -0.162642 0.739104 0.144 Uiso 0.440(14) 1 calc R U P A 2
H13F H 0.658692 -0.197182 0.742494 0.144 Uiso 0.440(14) 1 calc R U P A 2
N1' N 0.690(5) -0.088(3) 0.7021(7) 0.087(4) Uani 0.440(14) 1 d D U P A 2
C116 C 0.9918(7) 0.4600(7) 0.7493(4) 0.042(3) Uani 1 1 d . . . . .
H116 H 1.031718 0.474898 0.720059 0.050 Uiso 1 1 calc R U . . .
C117 C 0.9542(8) 0.4695(8) 0.8323(4) 0.058(3) Uani 1 1 d . . . . .
H11G H 0.895524 0.446578 0.829741 0.088 Uiso 1 1 calc R U . . .
H11H H 0.944280 0.522348 0.849348 0.088 Uiso 1 1 calc R U . . .
H11I H 0.983949 0.426811 0.849063 0.088 Uiso 1 1 calc R U . . .
C118 C 1.0944(8) 0.5379(8) 0.7826(5) 0.063(4) Uani 1 1 d . . . . .
H11J H 1.133663 0.506910 0.799700 0.094 Uiso 1 1 calc R U . . .
H11K H 1.078862 0.594069 0.795699 0.094 Uiso 1 1 calc R U . . .
H11L H 1.126428 0.546113 0.749772 0.094 Uiso 1 1 calc R U . . .
C119 C 0.5202(9) 0.3161(9) 0.9607(6) 0.091(3) Uani 1 1 d D U . . .
H119 H 0.580925 0.335268 0.948043 0.109 Uiso 1 1 calc R U . . .
C120 C 0.4101(10) 0.2451(12) 1.0252(6) 0.115(6) Uani 1 1 d D U . . .
H12A H 0.366563 0.268731 1.008264 0.173 Uiso 1 1 calc R U . . .
H12B H 0.393791 0.263621 1.057230 0.173 Uiso 1 1 calc R U . . .
H12C H 0.408550 0.182109 1.025581 0.173 Uiso 1 1 calc R U . . .
C121 C 0.5674(13) 0.2634(15) 1.0300(7) 0.173(7) Uani 1 1 d D U . . .
H12D H 0.628032 0.278143 1.010663 0.260 Uiso 1 1 calc R U . . .
H12E H 0.566417 0.203081 1.041426 0.260 Uiso 1 1 calc R U . . .
H12F H 0.552934 0.300479 1.056427 0.260 Uiso 1 1 calc R U . . .
C122 C 0.1216(7) 0.3069(7) 0.7794(4) 0.045(3) Uani 1 1 d . . . . .
H122 H 0.126941 0.314845 0.810216 0.054 Uiso 1 1 calc R U . . .
C123 C 0.0417(8) 0.2418(8) 0.7289(4) 0.060(3) Uani 1 1 d . . . . .
H12G H 0.082332 0.278985 0.705302 0.090 Uiso 1 1 calc R U . . .
H12H H -0.021459 0.252051 0.727481 0.090 Uiso 1 1 calc R U . . .
H12I H 0.056907 0.181398 0.723164 0.090 Uiso 1 1 calc R U . . .
C124 C -0.0178(8) 0.2285(8) 0.8139(5) 0.064(4) Uani 1 1 d . . . . .
H12J H -0.006852 0.250165 0.842509 0.096 Uiso 1 1 calc R U . . .
H12K H -0.016860 0.165478 0.815716 0.096 Uiso 1 1 calc R U . . .
H12L H -0.077337 0.248170 0.810085 0.096 Uiso 1 1 calc R U . . .
C125 C 0.6770(8) 0.4887(7) 0.5353(4) 0.049(2) Uani 1 1 d D U . . .
H125 H 0.648846 0.538946 0.548904 0.059 Uiso 1 1 calc R U . . .
C126 C 0.7709(9) 0.4214(7) 0.4696(4) 0.058(3) Uani 1 1 d . U . . .
H12M H 0.762435 0.371606 0.491799 0.086 Uiso 1 1 calc R U . . .
H12N H 0.835981 0.434584 0.458487 0.086 Uiso 1 1 calc R U . . .
H12O H 0.745818 0.408374 0.443141 0.086 Uiso 1 1 calc R U . . .
C127 C 0.7270(13) 0.5756(9) 0.4641(5) 0.100(5) Uani 1 1 d . U . . .
H12P H 0.696207 0.621083 0.483538 0.151 Uiso 1 1 calc R U . . .
H12Q H 0.696336 0.567119 0.439051 0.151 Uiso 1 1 calc R U . . .
H12R H 0.790510 0.592392 0.450626 0.151 Uiso 1 1 calc R U . . .
C128 C 0.4863(13) 0.8058(13) 0.7141(7) 0.112(4) Uani 1 1 d D U . . .
H128 H 0.510470 0.786748 0.683739 0.134 Uiso 1 1 calc R U . . .
C129 C 0.4004(13) 0.9040(14) 0.7621(7) 0.135(6) Uani 1 1 d . U . . .
H12S H 0.395176 0.855587 0.785125 0.202 Uiso 1 1 calc R U . . .
H12T H 0.339540 0.924681 0.761324 0.202 Uiso 1 1 calc R U . . .
H12U H 0.435456 0.950597 0.770696 0.202 Uiso 1 1 calc R U . . .
C130 C 0.4351(13) 0.9393(13) 0.6831(8) 0.128(6) Uani 1 1 d . U . . .
H13G H 0.471131 0.929701 0.651617 0.192 Uiso 1 1 calc R U . . .
H13H H 0.453077 0.994125 0.693136 0.192 Uiso 1 1 calc R U . . .
H13I H 0.370372 0.940782 0.683132 0.192 Uiso 1 1 calc R U . . .
N2 N 1.0112(6) 0.4881(5) 0.7864(3) 0.042(2) Uani 1 1 d . . . . .
N3 N 0.5006(7) 0.2757(9) 1.0025(5) 0.109(4) Uani 1 1 d D U . . .
N4 N 0.0526(6) 0.2607(6) 0.7744(3) 0.048(2) Uani 1 1 d . . . . .
N5 N 0.7238(7) 0.4958(6) 0.4924(3) 0.055(2) Uani 1 1 d . U . . .
N6 N 0.4501(10) 0.8738(11) 0.7130(6) 0.106(4) Uani 1 1 d . U . . .
O1 O 0.3646(4) 0.2799(4) 0.6839(2) 0.0356(15) Uani 1 1 d . . . . .
O2 O 0.4850(4) 0.1735(4) 0.6929(2) 0.0352(15) Uani 1 1 d . . . . .
O3 O 0.5216(4) 0.2918(4) 0.6295(2) 0.0348(15) Uani 1 1 d . . . . .
O4 O 0.7306(5) 0.3093(4) 0.6294(2) 0.0399(16) Uani 1 1 d . . . . .
O5 O 0.8221(4) 0.2959(4) 0.6885(2) 0.0366(16) Uani 1 1 d . . . . .
O6 O 0.6822(5) 0.2035(5) 0.6968(2) 0.0434(17) Uani 1 1 d . . . . .
O7 O 0.6436(5) 0.1536(4) 0.8010(2) 0.0373(16) Uani 1 1 d . . . . .
O8 O 0.7523(5) 0.2771(4) 0.7948(2) 0.0370(16) Uani 1 1 d . . . . .
O9 O 0.6069(5) 0.2697(4) 0.8586(2) 0.0410(17) Uani 1 1 d . . . . .
O10 O 0.4303(4) 0.1490(5) 0.7995(2) 0.0429(17) Uani 1 1 d . . . . .
O11 O 0.3913(5) 0.2499(4) 0.8643(2) 0.0412(17) Uani 1 1 d . . . . .
O12 O 0.3305(5) 0.2771(4) 0.7938(2) 0.0465(19) Uani 1 1 d . . . . .
O13 O 0.3807(4) 0.4554(4) 0.8619(2) 0.0359(16) Uani 1 1 d . . . . .
O14 O 0.3090(4) 0.4726(4) 0.7928(2) 0.0339(15) Uani 1 1 d . . . . .
O15 O 0.4033(4) 0.5925(4) 0.8116(2) 0.0309(14) Uani 1 1 d . . . . .
O16 O 0.5028(4) 0.4997(4) 0.6302(2) 0.0372(16) Uani 1 1 d . . . . .
O17 O 0.3479(4) 0.4872(4) 0.6852(2) 0.0352(15) Uani 1 1 d . . . . .
O18 O 0.4701(5) 0.5799(4) 0.7030(2) 0.0392(16) Uani 1 1 d . . . . .
O19 O 0.6979(5) 0.5144(4) 0.6396(2) 0.0409(17) Uani 1 1 d . . . . .
O20 O 0.7989(5) 0.5091(4) 0.6951(3) 0.0423(17) Uani 1 1 d . . . . .
O21 O 0.6677(4) 0.6129(4) 0.7070(2) 0.0359(15) Uani 1 1 d . . . . .
O22 O 0.7267(4) 0.4755(4) 0.8034(2) 0.0419(17) Uani 1 1 d . . . . .
O23 O 0.5863(4) 0.4665(4) 0.8693(2) 0.0390(16) Uani 1 1 d . . . . .
O24 O 0.6113(5) 0.5954(5) 0.8131(2) 0.0437(18) Uani 1 1 d . . . . .
O25 O 0.5409(6) 0.3043(6) 0.7778(3) 0.071(3) Uani 1 1 d . U . . .
O26 O 0.5307(7) 0.4527(7) 0.7803(3) 0.081(3) Uani 1 1 d . U . . .
O27 O 0.6452(4) 0.3926(4) 0.7184(2) 0.0343(15) Uani 1 1 d . . . . .
O28 O 0.4918(4) 0.3828(4) 0.7156(2) 0.0350(15) Uani 1 1 d . . . . .
O30 O 0.9234(5) 0.4143(5) 0.7500(3) 0.0433(17) Uani 1 1 d . . . . .
O31 O 0.4656(6) 0.3294(6) 0.9381(3) 0.065(2) Uani 1 1 d . U . . .
O32 O 0.1811(5) 0.3414(5) 0.7466(3) 0.0452(18) Uani 1 1 d . . . . .
O33 O 0.6666(5) 0.4199(5) 0.5600(2) 0.0450(17) Uani 1 1 d D U . . .
O34 O 0.5011(8) 0.7522(7) 0.7449(5) 0.099(3) Uani 1 1 d D U . . .

loop_
_atom_site_aniso_label
_atom_site_aniso_U_11
_atom_site_aniso_U_22
_atom_site_aniso_U_33
_atom_site_aniso_U_23
_atom_site_aniso_U_13
_atom_site_aniso_U_12
Dy1 0.0261(3) 0.0315(3) 0.0731(4) -0.0066(2) -0.0219(2) 0.0034(2)
Dy2 0.0246(3) 0.0872(4) 0.0323(3) 0.0013(3) -0.0063(2) 0.0070(3)
Dy3 0.0278(2) 0.0267(2) 0.0382(3) -0.00468(18) -0.01749(19) 0.00213(18)
Dy4 0.0248(3) 0.1082(5) 0.0318(3) 0.0105(3) -0.0133(2) -0.0010(3)
Dy5 0.0290(2) 0.0250(2) 0.0339(2) -0.00046(18) -0.00629(18) -0.00065(18)
Dy6 0.0273(2) 0.0256(2) 0.0388(3) -0.00262(18) -0.01293(19) -0.00338(18)
P1 0.0295(13) 0.0301(13) 0.0318(13) -0.0097(10) -0.0107(10) -0.0034(10)
P2 0.0288(13) 0.0314(13) 0.0387(14) -0.0070(11) -0.0125(11) -0.0001(11)
P3 0.0395(15) 0.0320(14) 0.0313(13) -0.0002(10) -0.0147(11) 0.0090(11)
P4 0.0266(13) 0.0339(14) 0.0357(14) 0.0079(11) -0.0087(10) -0.0044(11)
P5 0.0257(13) 0.0306(13) 0.0308(13) -0.0017(10) -0.0057(10) 0.0044(10)
P6 0.0310(14) 0.0254(13) 0.0391(14) 0.0042(10) -0.0151(11) 0.0001(10)
P7 0.0290(13) 0.0302(13) 0.0426(15) 0.0057(11) -0.0152(11) -0.0084(11)
P8 0.0302(13) 0.0379(14) 0.0326(13) -0.0083(11) -0.0162(10) 0.0020(11)
P9 0.0463(18) 0.0580(19) 0.0507(18) -0.0039(15) -0.0141(14) 0.0002(14)
C1 0.036(4) 0.041(5) 0.030(4) 0.002(4) -0.008(4) -0.011(4)
C2 0.043(4) 0.049(5) 0.036(4) 0.002(4) -0.017(4) -0.018(4)
C3 0.048(5) 0.076(6) 0.048(5) -0.014(5) -0.024(4) -0.008(4)
C4 0.050(5) 0.102(7) 0.056(6) -0.007(5) -0.025(5) -0.012(5)
C5 0.056(6) 0.100(7) 0.057(6) 0.003(5) -0.027(5) -0.028(5)
C6 0.066(6) 0.077(6) 0.048(5) 0.010(5) -0.027(5) -0.036(5)
C7 0.061(5) 0.056(5) 0.039(4) 0.007(4) -0.019(4) -0.030(4)
C8 0.073(5) 0.048(5) 0.038(5) 0.001(4) -0.020(4) -0.028(4)
C9 0.073(5) 0.041(4) 0.036(4) -0.006(4) -0.009(4) -0.014(4)
C10 0.097(6) 0.048(5) 0.048(5) -0.013(4) -0.008(5) -0.004(5)
C11 0.092(6) 0.053(6) 0.056(6) -0.019(5) 0.001(6) 0.007(6)
C12 0.067(6) 0.051(5) 0.052(5) -0.012(4) 0.003(5) 0.006(5)
C13 0.051(5) 0.041(5) 0.046(5) -0.009(4) 0.002(4) -0.006(4)
C14 0.050(4) 0.033(4) 0.035(4) -0.002(3) -0.005(4) -0.010(4)
C15 0.035(6) 0.047(7) 0.066(8) -0.009(6) -0.014(5) 0.003(5)
C16 0.045(7) 0.035(6) 0.050(7) -0.013(5) -0.002(5) 0.001(5)
C17 0.062(8) 0.040(6) 0.044(7) -0.011(5) -0.013(5) -0.001(5)
C18 0.077(9) 0.050(7) 0.050(7) -0.016(6) -0.004(6) -0.006(7)
C19 0.067(9) 0.051(8) 0.056(8) -0.021(6) 0.006(6) -0.016(7)
C20 0.060(8) 0.052(8) 0.059(8) -0.025(6) 0.010(6) -0.002(6)
C21 0.039(7) 0.045(7) 0.073(8) -0.023(6) 0.005(6) 0.004(5)
C22 0.041(7) 0.042(7) 0.096(10) -0.029(7) -0.006(7) 0.005(5)
C23 0.036(6) 0.021(5) 0.106(10) -0.010(6) -0.025(6) 0.007(5)
C24 0.047(8) 0.051(8) 0.124(13) -0.008(8) -0.038(8) 0.009(6)
C25 0.062(9) 0.032(7) 0.139(14) 0.017(8) -0.066(9) -0.001(6)
C26 0.062(8) 0.040(7) 0.088(9) 0.006(6) -0.049(7) -0.012(6)
C27 0.048(7) 0.040(6) 0.073(8) 0.000(6) -0.034(6) -0.001(5)
C28 0.028(6) 0.040(6) 0.072(8) -0.014(5) -0.023(5) 0.002(5)
C29 0.039(5) 0.042(4) 0.048(5) 0.012(4) -0.016(4) 0.006(4)
C30 0.036(4) 0.067(5) 0.038(4) 0.013(4) -0.015(4) 0.001(4)
C31 0.041(5) 0.074(5) 0.035(5) 0.001(4) -0.017(4) 0.007(5)
C32 0.042(5) 0.092(6) 0.042(5) -0.009(5) -0.019(4) 0.001(5)
C33 0.043(5) 0.106(6) 0.042(5) -0.005(5) -0.019(4) -0.003(6)
C34 0.051(5) 0.104(6) 0.047(5) 0.015(5) -0.025(4) -0.002(6)
C35 0.047(5) 0.083(5) 0.050(5) 0.021(4) -0.024(4) -0.001(5)
C36 0.067(6) 0.085(6) 0.069(6) 0.032(5) -0.028(5) 0.006(6)
C37 0.071(6) 0.064(5) 0.080(6) 0.026(4) -0.026(5) 0.013(5)
C38 0.095(7) 0.066(6) 0.103(7) 0.033(5) -0.034(6) 0.027(6)
C39 0.105(8) 0.055(6) 0.119(8) 0.022(5) -0.028(7) 0.031(6)
C40 0.110(8) 0.050(6) 0.114(8) 0.006(6) -0.038(6) 0.031(6)
C41 0.093(7) 0.046(5) 0.093(7) 0.004(5) -0.035(6) 0.022(5)
C42 0.059(5) 0.047(4) 0.067(5) 0.014(4) -0.021(4) 0.012(4)
C43 0.041(6) 0.013(4) 0.060(7) -0.003(4) -0.012(5) 0.000(4)
C44 0.024(5) 0.019(5) 0.050(6) 0.004(4) 0.001(4) -0.003(4)
C45 0.032(6) 0.028(5) 0.054(7) -0.006(5) -0.004(5) -0.002(4)
C46 0.046(7) 0.040(6) 0.054(7) -0.009(5) -0.010(5) -0.001(5)
C47 0.065(8) 0.037(6) 0.070(9) -0.009(6) -0.029(7) -0.007(6)
C48 0.032(6) 0.042(7) 0.083(9) -0.008(6) -0.018(6) -0.011(5)
C49 0.040(6) 0.024(5) 0.055(7) 0.000(4) -0.012(5) -0.009(4)
C50 0.035(6) 0.029(6) 0.063(7) 0.015(5) -0.011(5) -0.010(4)
C51 0.030(5) 0.040(6) 0.044(6) 0.007(5) -0.003(4) 0.010(5)
C52 0.046(7) 0.070(9) 0.054(8) 0.028(6) 0.000(6) -0.003(6)
C53 0.058(8) 0.085(10) 0.042(7) 0.022(7) -0.002(6) 0.010(7)
C54 0.051(7) 0.053(7) 0.046(7) 0.013(5) -0.005(5) 0.000(6)
C55 0.041(6) 0.041(6) 0.041(6) 0.003(5) -0.001(5) -0.005(5)
C56 0.031(5) 0.032(5) 0.038(6) 0.007(4) -0.008(4) 0.005(4)
C57 0.027(5) 0.037(5) 0.026(5) -0.013(4) -0.008(4) 0.015(4)
C58 0.036(6) 0.043(6) 0.033(5) -0.004(4) -0.011(4) 0.007(5)
C59 0.062(8) 0.044(7) 0.065(8) -0.009(6) 0.007(6) 0.013(6)
C60 0.083(10) 0.037(7) 0.082(10) -0.006(6) -0.003(8) 0.000(7)
C61 0.072(9) 0.045(7) 0.059(8) -0.019(6) -0.017(7) 0.023(7)
C62 0.049(7) 0.052(7) 0.050(7) -0.020(6) -0.018(5) 0.027(6)
C63 0.037(6) 0.044(6) 0.029(5) -0.008(4) -0.013(4) 0.009(5)
C64 0.035(6) 0.060(7) 0.036(6) -0.018(5) -0.012(5) 0.023(5)
C65 0.026(5) 0.060(7) 0.027(5) -0.001(5) -0.008(4) 0.007(5)
C66 0.028(6) 0.062(8) 0.038(6) -0.007(5) -0.002(4) 0.007(5)
C67 0.033(6) 0.059(7) 0.039(6) 0.005(5) -0.011(5) -0.003(5)
C68 0.035(6) 0.049(6) 0.038(6) 0.002(5) -0.009(4) 0.008(5)
C69 0.029(5) 0.040(6) 0.033(5) 0.005(4) -0.009(4) 0.004(4)
C70 0.023(5) 0.041(6) 0.025(5) -0.002(4) -0.008(4) 0.004(4)
C71 0.016(5) 0.054(7) 0.052(7) 0.013(5) -0.014(4) 0.001(4)
C72 0.041(6) 0.029(5) 0.057(7) 0.008(5) -0.026(5) -0.011(5)
C73 0.055(7) 0.042(6) 0.042(6) 0.010(5) -0.011(5) -0.013(5)
C74 0.089(10) 0.059(8) 0.046(7) -0.006(6) -0.033(7) -0.016(7)
C75 0.086(10) 0.060(8) 0.050(8) 0.010(6) -0.039(7) -0.027(7)
C76 0.078(9) 0.042(7) 0.064(8) 0.012(6) -0.048(7) -0.018(6)
C77 0.057(7) 0.035(6) 0.055(7) 0.015(5) -0.035(6) -0.020(5)
C78 0.047(7) 0.022(5) 0.075(8) 0.008(5) -0.037(6) -0.005(5)
C79 0.030(6) 0.032(6) 0.069(8) 0.003(5) -0.020(5) -0.003(4)
C80 0.048(7) 0.026(6) 0.098(11) 0.010(6) -0.017(7) -0.003(5)
C81 0.046(7) 0.048(7) 0.084(10) -0.009(7) -0.006(7) 0.007(6)
C82 0.036(6) 0.044(7) 0.062(7) -0.005(5) -0.004(5) 0.000(5)
C83 0.024(5) 0.040(6) 0.059(7) 0.006(5) -0.011(5) -0.011(4)
C84 0.026(5) 0.036(6) 0.060(7) 0.004(5) -0.018(5) -0.009(4)
C85 0.030(5) 0.032(5) 0.038(5) -0.008(4) -0.003(4) -0.008(4)
C86 0.039(6) 0.042(6) 0.053(7) -0.005(5) -0.009(5) -0.008(5)
C87 0.054(8) 0.067(9) 0.079(9) 0.020(7) -0.034(7) -0.026(7)
C88 0.064(10) 0.105(13) 0.125(14) 0.030(11) -0.055(10) -0.041(9)
C89 0.036(8) 0.084(11) 0.138(16) 0.007(10) -0.011(9) -0.023(7)
C90 0.054(9) 0.072(10) 0.096(12) 0.008(8) 0.005(8) -0.031(8)
C91 0.044(7) 0.048(7) 0.053(7) -0.006(5) 0.006(5) -0.010(5)
C92 0.049(7) 0.049(7) 0.051(7) 0.011(6) 0.011(6) -0.021(6)
C93 0.063(8) 0.040(6) 0.047(7) 0.004(5) -0.009(6) -0.008(6)
C94 0.086(10) 0.042(7) 0.047(7) 0.013(5) -0.010(7) -0.022(7)
C95 0.104(12) 0.042(7) 0.050(8) 0.009(6) -0.034(7) -0.007(7)
C96 0.081(9) 0.031(6) 0.075(9) 0.003(6) -0.044(7) -0.001(6)
C97 0.057(7) 0.022(5) 0.066(8) 0.008(5) -0.028(6) -0.013(5)
C98 0.052(7) 0.022(5) 0.046(6) -0.006(4) -0.013(5) -0.008(5)
C99 0.040(5) 0.031(4) 0.046(4) -0.016(4) -0.019(4) 0.007(4)
C100 0.040(4) 0.058(5) 0.043(4) -0.020(4) -0.024(3) 0.014(4)
C101 0.047(5) 0.089(6) 0.038(4) -0.013(5) -0.018(4) 0.011(5)
C102 0.057(6) 0.114(7) 0.041(5) -0.008(5) -0.015(4) 0.016(6)
C103 0.066(6) 0.118(8) 0.040(5) -0.022(5) -0.023(4) 0.028(6)
C104 0.058(6) 0.100(7) 0.047(5) -0.033(5) -0.031(4) 0.026(5)
C105 0.046(5) 0.069(5) 0.051(4) -0.025(4) -0.030(4) 0.019(4)
C106 0.045(5) 0.058(6) 0.076(5) -0.029(5) -0.035(4) 0.008(4)
C107 0.040(4) 0.038(5) 0.084(5) -0.016(4) -0.026(4) -0.001(4)
C108 0.050(5) 0.047(6) 0.110(6) -0.004(5) -0.024(5) -0.011(4)
C109 0.050(6) 0.046(6) 0.114(7) 0.008(6) -0.017(5) -0.011(5)
C110 0.053(6) 0.050(6) 0.093(6) 0.014(5) -0.013(5) -0.006(5)
C111 0.048(5) 0.040(5) 0.071(5) 0.004(4) -0.018(5) 0.000(4)
C112 0.042(4) 0.033(4) 0.062(4) -0.008(4) -0.023(4) 0.008(4)
O29 0.091(10) 0.056(7) 0.142(10) 0.002(7) -0.059(8) -0.015(6)
C113 0.085(9) 0.054(7) 0.134(9) -0.002(6) -0.062(8) -0.013(6)
C114 0.094(11) 0.054(9) 0.137(13) -0.011(9) -0.050(11) -0.008(8)
C115 0.090(11) 0.076(11) 0.140(11) 0.013(9) -0.043(11) -0.020(10)
N1 0.084(8) 0.057(7) 0.131(9) -0.002(6) -0.060(8) -0.018(7)
O29' 0.089(10) 0.058(8) 0.139(10) -0.001(7) -0.058(8) -0.013(7)
C131 0.085(9) 0.059(7) 0.134(10) -0.003(7) -0.059(8) -0.020(6)
C132 0.095(12) 0.071(11) 0.147(12) -0.010(10) -0.040(11) -0.015(10)
C133 0.088(12) 0.069(11) 0.142(12) 0.005(9) -0.052(11) -0.014(10)
N1' 0.084(8) 0.061(7) 0.132(9) -0.003(6) -0.059(8) -0.018(7)
C116 0.030(6) 0.052(7) 0.042(6) 0.004(5) -0.008(5) 0.005(5)
C117 0.064(8) 0.073(9) 0.045(7) -0.019(6) -0.024(6) 0.021(7)
C118 0.045(7) 0.063(8) 0.093(10) -0.008(7) -0.040(7) -0.007(6)
C119 0.053(6) 0.114(8) 0.101(7) 0.021(6) -0.016(5) -0.005(6)
C120 0.068(8) 0.130(13) 0.135(13) 0.048(11) -0.012(9) -0.005(9)
C121 0.092(12) 0.252(18) 0.176(15) 0.091(14) -0.055(10) -0.011(13)
C122 0.037(6) 0.050(7) 0.054(7) -0.006(5) -0.019(5) 0.004(5)
C123 0.049(8) 0.063(8) 0.070(9) -0.012(7) -0.015(6) -0.004(6)
C124 0.032(6) 0.055(8) 0.096(10) 0.013(7) -0.001(6) 0.001(6)
C125 0.060(6) 0.040(5) 0.045(5) -0.004(4) -0.007(4) -0.011(4)
C126 0.066(8) 0.041(6) 0.056(7) -0.004(5) 0.005(6) -0.004(5)
C127 0.145(13) 0.050(7) 0.081(9) 0.016(6) 0.020(9) 0.007(8)
C128 0.078(8) 0.106(9) 0.157(10) -0.022(7) -0.034(7) -0.035(7)
C129 0.096(13) 0.141(14) 0.153(12) 0.002(11) -0.005(11) -0.022(11)
C130 0.096(12) 0.132(13) 0.169(14) 0.016(11) -0.060(11) -0.037(11)
N2 0.037(5) 0.043(5) 0.055(6) -0.008(4) -0.030(4) 0.003(4)
N3 0.062(6) 0.143(9) 0.116(8) 0.050(7) -0.022(6) 0.002(6)
N4 0.030(5) 0.043(5) 0.069(7) -0.003(5) -0.005(4) 0.008(4)
N5 0.072(6) 0.036(4) 0.051(5) -0.001(4) -0.001(4) -0.008(4)
N6 0.074(8) 0.109(9) 0.144(9) 0.001(7) -0.042(7) -0.040(7)
O1 0.030(4) 0.038(4) 0.041(4) -0.008(3) -0.012(3) -0.002(3)
O2 0.036(4) 0.040(4) 0.033(4) -0.008(3) -0.015(3) -0.001(3)
O3 0.037(4) 0.032(4) 0.037(4) -0.012(3) -0.011(3) -0.006(3)
O4 0.041(4) 0.043(4) 0.037(4) -0.005(3) -0.011(3) 0.011(3)
O5 0.033(4) 0.032(4) 0.050(4) -0.009(3) -0.017(3) 0.003(3)
O6 0.038(4) 0.049(4) 0.046(4) -0.008(3) -0.014(3) -0.006(3)
O7 0.045(4) 0.024(3) 0.047(4) -0.003(3) -0.018(3) 0.005(3)
O8 0.041(4) 0.035(4) 0.037(4) 0.001(3) -0.016(3) 0.003(3)
O9 0.044(4) 0.046(4) 0.035(4) -0.002(3) -0.014(3) 0.014(3)
O10 0.020(4) 0.067(5) 0.040(4) -0.001(3) -0.004(3) 0.000(3)
O11 0.039(4) 0.042(4) 0.043(4) 0.006(3) -0.013(3) -0.014(3)
O12 0.055(5) 0.036(4) 0.052(5) 0.013(3) -0.022(4) -0.016(3)
O13 0.026(4) 0.045(4) 0.036(4) 0.003(3) -0.007(3) 0.008(3)
O14 0.031(4) 0.031(4) 0.040(4) -0.003(3) -0.008(3) 0.005(3)
O15 0.027(3) 0.027(3) 0.037(4) -0.004(3) -0.005(3) 0.007(3)
O16 0.037(4) 0.033(4) 0.043(4) -0.001(3) -0.015(3) 0.005(3)
O17 0.034(4) 0.035(4) 0.040(4) 0.005(3) -0.016(3) 0.000(3)
O18 0.036(4) 0.039(4) 0.045(4) -0.004(3) -0.014(3) 0.001(3)
O19 0.049(4) 0.028(4) 0.051(4) 0.010(3) -0.026(3) -0.016(3)
O20 0.034(4) 0.035(4) 0.064(5) 0.008(3) -0.025(3) -0.007(3)
O21 0.030(4) 0.043(4) 0.036(4) 0.004(3) -0.011(3) -0.007(3)
O22 0.027(4) 0.048(4) 0.054(4) -0.024(3) -0.011(3) -0.003(3)
O23 0.033(4) 0.044(4) 0.043(4) -0.008(3) -0.012(3) -0.003(3)
O24 0.039(4) 0.061(5) 0.036(4) -0.004(3) -0.019(3) 0.007(4)
O25 0.054(5) 0.097(6) 0.062(5) 0.025(4) -0.019(4) -0.008(4)
O26 0.071(6) 0.106(6) 0.072(5) -0.026(5) -0.026(5) 0.004(5)
O27 0.028(4) 0.031(4) 0.047(4) 0.004(3) -0.017(3) -0.003(3)
O28 0.030(4) 0.032(4) 0.046(4) -0.008(3) -0.014(3) -0.003(3)
O30 0.028(4) 0.046(4) 0.060(5) -0.011(4) -0.018(3) 0.002(3)
O31 0.042(5) 0.076(6) 0.079(6) -0.012(4) -0.018(4) 0.002(4)
O32 0.030(4) 0.052(5) 0.056(5) 0.000(4) -0.016(3) -0.001(3)
O33 0.049(4) 0.046(4) 0.040(4) 0.000(3) -0.010(3) -0.009(3)
O34 0.077(7) 0.080(7) 0.138(9) -0.033(6) -0.016(6) -0.019(6)

loop_
_atom_type_symbol
_atom_type_description
_atom_type_scat_dispersion_real
_atom_type_scat_dispersion_imag
_atom_type_scat_source
C C 0.0033 0.0016 'International Tables Vol C Tables 4.2.6.8 and 6.1.1.4'
H H 0.0000 0.0000 'International Tables Vol C Tables 4.2.6.8 and 6.1.1.4'
Dy Dy -0.1892 4.4098 'International Tables Vol C Tables 4.2.6.8 and 6.1.1.4'
N N 0.0061 0.0033 'International Tables Vol C Tables 4.2.6.8 and 6.1.1.4'
O O 0.0106 0.0060 'International Tables Vol C Tables 4.2.6.8 and 6.1.1.4'
P P 0.1023 0.0942 'International Tables Vol C Tables 4.2.6.8 and 6.1.1.4'

loop_
_geom_angle_atom_site_label_1
_geom_angle_atom_site_label_2
_geom_angle_atom_site_label_3
_geom_angle
_geom_angle_site_symmetry_1
_geom_angle_site_symmetry_3
_geom_angle_publ_flag
O9 Dy1 O13 176.3(2) . . ?
O9 Dy1 O23 87.5(3) . . ?
O13 Dy1 O23 90.0(2) . . ?
O9 Dy1 O11 91.8(3) . . ?
O13 Dy1 O11 90.0(3) . . ?
O23 Dy1 O11 167.3(2) . . ?
O9 Dy1 O31 81.2(3) . . ?
O13 Dy1 O31 96.0(3) . . ?
O23 Dy1 O31 86.2(3) . . ?
O11 Dy1 O31 81.2(3) . . ?
O9 Dy1 O25 73.0(3) . . ?
O13 Dy1 O25 110.5(3) . . ?
O23 Dy1 O25 112.6(3) . . ?
O11 Dy1 O25 79.2(3) . . ?
O31 Dy1 O25 146.9(3) . . ?
O9 Dy1 O26 108.7(3) . . ?
O13 Dy1 O26 73.2(3) . . ?
O23 Dy1 O26 75.2(3) . . ?
O11 Dy1 O26 116.8(3) . . ?
O31 Dy1 O26 158.2(3) . . ?
O25 Dy1 O26 53.9(3) . . ?
O29 Dy2 O6 89.3(7) . . ?
O29 Dy2 O10 109.8(7) . . ?
O6 Dy2 O10 160.9(3) . . ?
O29 Dy2 O2 98.0(11) . . ?
O6 Dy2 O2 87.8(2) . . ?
O10 Dy2 O2 88.0(2) . . ?
O29 Dy2 O7 89.0(11) . . ?
O6 Dy2 O7 87.8(2) . . ?
O10 Dy2 O7 93.9(2) . . ?
O2 Dy2 O7 171.7(2) . . ?
O6 Dy2 O29' 99.0(8) . . ?
O10 Dy2 O29' 100.0(9) . . ?
O2 Dy2 O29' 98.6(13) . . ?
O7 Dy2 O29' 89.1(13) . . ?
O29 Dy2 O25 164.5(11) . . ?
O6 Dy2 O25 87.1(3) . . ?
O10 Dy2 O25 74.9(3) . . ?
O2 Dy2 O25 96.9(2) . . ?
O7 Dy2 O25 75.9(2) . . ?
O29' Dy2 O25 163.6(12) . . ?
O22 Dy3 O8 89.1(3) . . ?
O22 Dy3 O20 89.9(3) . . ?
O8 Dy3 O20 178.1(2) . . ?
O22 Dy3 O30 90.5(2) . . ?
O8 Dy3 O30 95.4(2) . . ?
O20 Dy3 O30 86.3(2) . . ?
O22 Dy3 O5 174.3(3) . . ?
O8 Dy3 O5 85.7(2) . . ?
O20 Dy3 O5 95.2(3) . . ?
O30 Dy3 O5 92.4(2) . . ?
O22 Dy3 O27 96.1(2) . . ?
O8 Dy3 O27 100.3(2) . . ?
O20 Dy3 O27 78.2(2) . . ?
O30 Dy3 O27 163.0(2) . . ?
O5 Dy3 O27 82.3(2) . . ?
O18 Dy4 O24 158.8(3) . . ?
O18 Dy4 O15 91.2(2) . . ?
O24 Dy4 O15 91.0(2) . . ?
O18 Dy4 O21 87.9(2) . . ?
O24 Dy4 O21 86.9(2) . . ?
O15 Dy4 O21 171.8(2) . . ?
O18 Dy4 O34 88.1(4) . . ?
O24 Dy4 O34 112.9(4) . . ?
O15 Dy4 O34 92.1(3) . . ?
O21 Dy4 O34 96.1(3) . . ?
O18 Dy4 O26 86.3(3) . . ?
O24 Dy4 O26 73.7(3) . . ?
O15 Dy4 O26 75.9(3) . . ?
O21 Dy4 O26 95.9(3) . . ?
O34 Dy4 O26 166.6(4) . . ?
O12 Dy5 O1 92.1(3) . . ?
O12 Dy5 O14 87.5(3) . . ?
O1 Dy5 O14 177.1(2) . . ?
O12 Dy5 O17 172.7(2) . . ?
O1 Dy5 O17 92.7(2) . . ?
O14 Dy5 O17 87.5(2) . . ?
O12 Dy5 O32 85.9(3) . . ?
O1 Dy5 O32 87.0(2) . . ?
O14 Dy5 O32 95.8(2) . . ?
O17 Dy5 O32 100.0(2) . . ?
O12 Dy5 O28 94.2(3) . . ?
O1 Dy5 O28 77.9(2) . . ?
O14 Dy5 O28 99.3(2) . . ?
O17 Dy5 O28 81.3(2) . . ?
O32 Dy5 O28 164.9(2) . . ?
O3 Dy6 O19 170.5(2) . . ?
O3 Dy6 O16 92.2(2) . . ?
O19 Dy6 O16 84.7(2) . . ?
O3 Dy6 O4 89.1(2) . . ?
O19 Dy6 O4 91.3(3) . . ?
O16 Dy6 O4 163.6(2) . . ?
O3 Dy6 O33 90.0(2) . . ?
O19 Dy6 O33 80.7(2) . . ?
O16 Dy6 O33 84.9(2) . . ?
O4 Dy6 O33 78.7(2) . . ?
O3 Dy6 O28 76.6(2) . . ?
O19 Dy6 O28 111.5(2) . . ?
O16 Dy6 O28 78.4(2) . . ?
O4 Dy6 O28 117.7(2) . . ?
O33 Dy6 O28 158.1(2) . . ?
O3 Dy6 O27 114.2(2) . . ?
O19 Dy6 O27 75.1(2) . . ?
O16 Dy6 O27 116.6(2) . . ?
O4 Dy6 O27 77.5(2) . . ?
O33 Dy6 O27 145.4(2) . . ?
O28 Dy6 O27 56.4(2) . . ?
O1 P1 O2 111.0(4) . . ?
O1 P1 O3 112.5(4) . . ?
O2 P1 O3 111.6(4) . . ?
O1 P1 C1 108.0(4) . . ?
O2 P1 C1 106.3(4) . . ?
O3 P1 C1 107.0(4) . . ?
O4 P2 O6 111.4(4) . . ?
O4 P2 O5 110.2(4) . . ?
O6 P2 O5 112.9(4) . . ?
O4 P2 C15 110.4(5) . . ?
O6 P2 C15 103.7(5) . . ?
O5 P2 C15 108.0(4) . . ?
O8 P3 O7 111.4(4) . . ?
O8 P3 O9 112.8(4) . . ?
O7 P3 O9 111.6(4) . . ?
O8 P3 C29 107.5(4) . . ?
O7 P3 C29 109.3(4) . . ?
O9 P3 C29 103.8(4) . . ?
O12 P4 O10 112.6(4) . . ?
O12 P4 O11 111.1(4) . . ?
O10 P4 O11 111.6(4) . . ?
O12 P4 C43 104.6(4) . . ?
O10 P4 C43 105.5(4) . . ?
O11 P4 C43 111.0(4) . . ?
O13 P5 O15 111.6(4) . . ?
O13 P5 O14 112.6(4) . . ?
O15 P5 O14 111.2(4) . . ?
O13 P5 C57 105.2(4) . . ?
O15 P5 C57 109.8(4) . . ?
O14 P5 C57 106.2(4) . . ?
O16 P6 O18 110.9(4) . . ?
O16 P6 O17 112.4(4) . . ?
O18 P6 O17 111.9(4) . . ?
O16 P6 C71 111.0(4) . . ?
O18 P6 C71 105.3(4) . . ?
O17 P6 C71 104.9(4) . . ?
O21 P7 O20 112.5(4) . . ?
O21 P7 O19 113.3(4) . . ?
O20 P7 O19 110.6(4) . . ?
O21 P7 C85 108.0(4) . . ?
O20 P7 C85 108.3(4) . . ?
O19 P7 C85 103.6(4) . . ?
O23 P8 O22 112.1(4) . . ?
O23 P8 O24 111.3(4) . . ?
O22 P8 O24 111.7(4) . . ?
O23 P8 C99 110.0(4) . . ?
O22 P8 C99 104.7(4) . . ?
O24 P8 C99 106.7(4) . . ?
O27 P9 O28 109.0(4) . . ?
O27 P9 O25 112.8(5) . . ?
O28 P9 O25 111.6(5) . . ?
O27 P9 O26 110.5(5) . . ?
O28 P9 O26 111.5(5) . . ?
O25 P9 O26 101.3(6) . . ?
C14 C1 C2 119.2(9) . . ?
C14 C1 P1 116.0(8) . . ?
C2 C1 P1 124.7(8) . . ?
C3 C2 C1 123.4(10) . . ?
C3 C2 C7 116.5(10) . . ?
C1 C2 C7 120.0(11) . . ?
C4 C3 C2 120.7(12) . . ?
C4 C3 H3 119.7 . . ?
C2 C3 H3 119.7 . . ?
C5 C4 C3 121.9(14) . . ?
C5 C4 H4 119.0 . . ?
C3 C4 H4 119.0 . . ?
C6 C5 C4 119.5(13) . . ?
C6 C5 H5 120.3 . . ?
C4 C5 H5 120.3 . . ?
C5 C6 C7 122.3(12) . . ?
C5 C6 H6 118.9 . . ?
C7 C6 H6 118.9 . . ?
C8 C7 C2 118.8(11) . . ?
C8 C7 C6 122.5(11) . . ?
C2 C7 C6 118.7(12) . . ?
C7 C8 C9 123.7(11) . . ?
C7 C8 H8 118.1 . . ?
C9 C8 H8 118.1 . . ?
C8 C9 C10 123.2(11) . . ?
C8 C9 C14 119.4(11) . . ?
C10 C9 C14 117.4(12) . . ?
C11 C10 C9 122.9(12) . . ?
C11 C10 H10 118.6 . . ?
C9 C10 H10 118.6 . . ?
C10 C11 C12 119.5(13) . . ?
C10 C11 H11 120.2 . . ?
C12 C11 H11 120.2 . . ?
C13 C12 C11 120.8(13) . . ?
C13 C12 H12 119.6 . . ?
C11 C12 H12 119.6 . . ?
C12 C13 C14 121.3(11) . . ?
C12 C13 H13 119.3 . . ?
C14 C13 H13 119.3 . . ?
C1 C14 C13 123.8(9) . . ?
C1 C14 C9 118.4(10) . . ?
C13 C14 C9 117.8(10) . . ?
C16 C15 C28 119.2(10) . . ?
C16 C15 P2 123.8(8) . . ?
C28 C15 P2 117.0(9) . . ?
C15 C16 C21 120.3(11) . . ?
C15 C16 C17 124.1(10) . . ?
C21 C16 C17 115.6(10) . . ?
C18 C17 C16 121.5(11) . . ?
C18 C17 H17 119.2 . . ?
C16 C17 H17 119.2 . . ?
C17 C18 C19 121.4(13) . . ?
C17 C18 H18 119.3 . . ?
C19 C18 H18 119.3 . . ?
C20 C19 C18 119.4(12) . . ?
C20 C19 H19 120.3 . . ?
C18 C19 H19 120.3 . . ?
C19 C20 C21 121.6(12) . . ?
C19 C20 H20 119.2 . . ?
C21 C20 H20 119.2 . . ?
C22 C21 C20 120.7(11) . . ?
C22 C21 C16 118.8(11) . . ?
C20 C21 C16 120.4(12) . . ?
C21 C22 C23 122.5(11) . . ?
C21 C22 H22 118.7 . . ?
C23 C22 H22 118.7 . . ?
C22 C23 C24 121.3(12) . . ?
C22 C23 C28 119.0(11) . . ?
C24 C23 C28 119.6(13) . . ?
C25 C24 C23 122.7(13) . . ?
C25 C24 H24 118.6 . . ?
C23 C24 H24 118.6 . . ?
C24 C25 C26 118.6(11) . . ?
C24 C25 H25 120.7 . . ?
C26 C25 H25 120.7 . . ?
C27 C26 C25 120.8(13) . . ?
C27 C26 H26 119.6 . . ?
C25 C26 H26 119.6 . . ?
C26 C27 C28 121.5(12) . . ?
C26 C27 H27 119.3 . . ?
C28 C27 H27 119.3 . . ?
C15 C28 C23 120.2(11) . . ?
C15 C28 C27 122.9(10) . . ?
C23 C28 C27 116.8(10) . . ?
C30 C29 C42 119.3(10) . . ?
C30 C29 P3 116.7(8) . . ?
C42 C29 P3 123.5(9) . . ?
C29 C30 C35 120.6(11) . . ?
C29 C30 C31 123.9(9) . . ?
C35 C30 C31 115.5(11) . . ?
C32 C31 C30 122.0(11) . . ?
C32 C31 H31 119.0 . . ?
C30 C31 H31 119.0 . . ?
C31 C32 C33 120.0(13) . . ?
C31 C32 H32 120.0 . . ?
C33 C32 H32 120.0 . . ?
C34 C33 C32 120.1(12) . . ?
C34 C33 H33 119.9 . . ?
C32 C33 H33 119.9 . . ?
C33 C34 C35 121.3(12) . . ?
C33 C34 H34 119.4 . . ?
C35 C34 H34 119.4 . . ?
C36 C35 C34 121.2(12) . . ?
C36 C35 C30 118.0(12) . . ?
C34 C35 C30 120.8(13) . . ?
C35 C36 C37 123.8(12) . . ?
C35 C36 H36 118.1 . . ?
C37 C36 H36 118.1 . . ?
C36 C37 C42 117.7(12) . . ?
C36 C37 C38 122.0(13) . . ?
C42 C37 C38 120.1(15) . . ?
C39 C38 C37 122.4(14) . . ?
C39 C38 H38 118.8 . . ?
C37 C38 H38 118.8 . . ?
C38 C39 C40 119.6(15) . . ?
C38 C39 H39 120.2 . . ?
C40 C39 H39 120.2 . . ?
C41 C40 C39 118.6(16) . . ?
C41 C40 H40 120.7 . . ?
C39 C40 H40 120.7 . . ?
C40 C41 C42 125.7(14) . . ?
C40 C41 H41 117.2 . . ?
C42 C41 H41 117.2 . . ?
C41 C42 C29 126.0(11) . . ?
C41 C42 C37 113.5(12) . . ?
C29 C42 C37 120.5(12) . . ?
C56 C43 C44 118.6(9) . . ?
C56 C43 P4 125.3(8) . . ?
C44 C43 P4 115.8(7) . . ?
C43 C44 C49 120.7(9) . . ?
C43 C44 C45 123.4(9) . . ?
C49 C44 C45 115.9(9) . . ?
C46 C45 C44 122.2(10) . . ?
C46 C45 H45 118.9 . . ?
C44 C45 H45 118.9 . . ?
C45 C46 C47 121.0(11) . . ?
C45 C46 H46 119.5 . . ?
C47 C46 H46 119.5 . . ?
C48 C47 C46 118.7(11) . . ?
C48 C47 H47 120.7 . . ?
C46 C47 H47 120.7 . . ?
C47 C48 C49 122.9(10) . . ?
C47 C48 H48 118.6 . . ?
C49 C48 H48 118.6 . . ?
C50 C49 C48 122.0(10) . . ?
C50 C49 C44 118.5(9) . . ?
C48 C49 C44 119.3(10) . . ?
C51 C50 C49 122.5(9) . . ?
C51 C50 H50 118.7 . . ?
C49 C50 H50 118.7 . . ?
C50 C51 C52 122.2(11) . . ?
C50 C51 C56 119.4(9) . . ?
C52 C51 C56 118.3(11) . . ?
C53 C52 C51 124.2(12) . . ?
C53 C52 H52 117.9 . . ?
C51 C52 H52 117.9 . . ?
C52 C53 C54 118.1(11) . . ?
C52 C53 H53 120.9 . . ?
C54 C53 H53 120.9 . . ?
C55 C54 C53 120.7(12) . . ?
C55 C54 H54 119.7 . . ?
C53 C54 H54 119.7 . . ?
C54 C55 C56 122.2(10) . . ?
C54 C55 H55 118.9 . . ?
C56 C55 H55 118.9 . . ?
C43 C56 C55 123.4(9) . . ?
C43 C56 C51 120.2(9) . . ?
C55 C56 C51 116.4(9) . . ?
C58 C57 C70 119.5(8) . . ?
C58 C57 P5 124.9(8) . . ?
C70 C57 P5 115.6(6) . . ?
C57 C58 C59 123.7(9) . . ?
C57 C58 C63 119.1(9) . . ?
C59 C58 C63 117.2(9) . . ?
C60 C59 C58 120.2(11) . . ?
C60 C59 H59 119.9 . . ?
C58 C59 H59 119.9 . . ?
C59 C60 C61 121.8(12) . . ?
C59 C60 H60 119.1 . . ?
C61 C60 H60 119.1 . . ?
C62 C61 C60 118.9(11) . . ?
C62 C61 H61 120.5 . . ?
C60 C61 H61 120.5 . . ?
C61 C62 C63 122.0(11) . . ?
C61 C62 H62 119.0 . . ?
C63 C62 H62 119.0 . . ?
C64 C63 C62 119.7(10) . . ?
C64 C63 C58 120.4(9) . . ?
C62 C63 C58 119.9(10) . . ?
C65 C64 C63 121.4(9) . . ?
C65 C64 H64 119.3 . . ?
C63 C64 H64 119.3 . . ?
C64 C65 C66 120.7(9) . . ?
C64 C65 C70 119.8(10) . . ?
C66 C65 C70 119.5(10) . . ?
C67 C66 C65 121.5(10) . . ?
C67 C66 H66 119.3 . . ?
C65 C66 H66 119.3 . . ?
C66 C67 C68 118.9(10) . . ?
C66 C67 H67 120.5 . . ?
C68 C67 H67 120.5 . . ?
C69 C68 C67 122.4(10) . . ?
C69 C68 H68 118.8 . . ?
C67 C68 H68 118.8 . . ?
C68 C69 C70 120.7(9) . . ?
C68 C69 H69 119.6 . . ?
C70 C69 H69 119.6 . . ?
C57 C70 C69 123.4(8) . . ?
C57 C70 C65 119.7(9) . . ?
C69 C70 C65 116.9(9) . . ?
C72 C71 C84 119.2(9) . . ?
C72 C71 P6 123.7(8) . . ?
C84 C71 P6 117.1(8) . . ?
C71 C72 C73 123.9(9) . . ?
C71 C72 C77 119.3(10) . . ?
C73 C72 C77 116.8(10) . . ?
C74 C73 C72 121.2(11) . . ?
C74 C73 H73 119.4 . . ?
C72 C73 H73 119.4 . . ?
C73 C74 C75 121.8(13) . . ?
C73 C74 H74 119.1 . . ?
C75 C74 H74 119.1 . . ?
C76 C75 C74 119.2(12) . . ?
C76 C75 H75 120.4 . . ?
C74 C75 H75 120.4 . . ?
C75 C76 C77 122.1(11) . . ?
C75 C76 H76 119.0 . . ?
C77 C76 H76 119.0 . . ?
C78 C77 C76 121.8(10) . . ?
C78 C77 C72 119.7(10) . . ?
C76 C77 C72 118.5(11) . . ?
C79 C78 C77 121.8(9) . . ?
C79 C78 H78 119.1 . . ?
C77 C78 H78 119.1 . . ?
C78 C79 C80 121.3(10) . . ?
C78 C79 C84 120.0(10) . . ?
C80 C79 C84 118.7(11) . . ?
C81 C80 C79 122.2(11) . . ?
C81 C80 H80 118.9 . . ?
C79 C80 H80 118.9 . . ?
C80 C81 C82 120.0(12) . . ?
C80 C81 H81 120.0 . . ?
C82 C81 H81 120.0 . . ?
C83 C82 C81 120.1(11) . . ?
C83 C82 H82 120.0 . . ?
C81 C82 H82 120.0 . . ?
C82 C83 C84 122.1(10) . . ?
C82 C83 H83 118.9 . . ?
C84 C83 H83 118.9 . . ?
C83 C84 C71 123.6(9) . . ?
C83 C84 C79 116.9(10) . . ?
C71 C84 C79 119.5(10) . . ?
C98 C85 C86 118.5(9) . . ?
C98 C85 P7 118.0(7) . . ?
C86 C85 P7 123.5(8) . . ?
C87 C86 C85 123.0(10) . . ?
C87 C86 C91 117.4(10) . . ?
C85 C86 C91 119.5(10) . . ?
C88 C87 C86 120.0(12) . . ?
C88 C87 H87 120.0 . . ?
C86 C87 H87 120.0 . . ?
C89 C88 C87 122.1(14) . . ?
C89 C88 H88 119.0 . . ?
C87 C88 H88 119.0 . . ?
C90 C89 C88 119.9(14) . . ?
C90 C89 H89 120.1 . . ?
C88 C89 H89 120.1 . . ?
C89 C90 C91 121.3(13) . . ?
C89 C90 H90 119.4 . . ?
C91 C90 H90 119.4 . . ?
C92 C91 C86 120.5(11) . . ?
C92 C91 C90 120.4(11) . . ?
C86 C91 C90 119.1(12) . . ?
C91 C92 C93 121.3(10) . . ?
C91 C92 H92 119.4 . . ?
C93 C92 H92 119.4 . . ?
C92 C93 C94 120.6(11) . . ?
C92 C93 C98 120.0(10) . . ?
C94 C93 C98 119.3(11) . . ?
C95 C94 C93 121.8(11) . . ?
C95 C94 H94 119.1 . . ?
C93 C94 H94 119.1 . . ?
C94 C95 C96 119.7(11) . . ?
C94 C95 H95 120.2 . . ?
C96 C95 H95 120.2 . . ?
C97 C96 C95 120.9(12) . . ?
C97 C96 H96 119.6 . . ?
C95 C96 H96 119.6 . . ?
C96 C97 C98 121.1(11) . . ?
C96 C97 H97 119.5 . . ?
C98 C97 H97 119.5 . . ?
C85 C98 C97 123.7(9) . . ?
C85 C98 C93 119.5(10) . . ?
C97 C98 C93 116.8(10) . . ?
C100 C99 C112 118.5(9) . . ?
C100 C99 P8 124.3(8) . . ?
C112 C99 P8 117.1(8) . . ?
C99 C100 C101 124.5(10) . . ?
C99 C100 C105 119.5(11) . . ?
C101 C100 C105 116.0(10) . . ?
C102 C101 C100 122.1(12) . . ?
C102 C101 H101 119.0 . . ?
C100 C101 H101 119.0 . . ?
C101 C102 C103 121.9(14) . . ?
C101 C102 H102 119.1 . . ?
C103 C102 H102 119.1 . . ?
C104 C103 C102 118.2(12) . . ?
C104 C103 H103 120.9 . . ?
C102 C103 H103 120.9 . . ?
C103 C104 C105 123.9(12) . . ?
C103 C104 H104 118.1 . . ?
C105 C104 H104 118.1 . . ?
C106 C105 C104 122.0(11) . . ?
C106 C105 C100 120.1(11) . . ?
C104 C105 C100 117.8(12) . . ?
C105 C106 C107 123.0(10) . . ?
C105 C106 H106 118.5 . . ?
C107 C106 H106 118.5 . . ?
C106 C107 C108 122.2(11) . . ?
C106 C107 C112 118.4(11) . . ?
C108 C107 C112 119.4(12) . . ?
C109 C108 C107 121.5(13) . . ?
C109 C108 H108 119.2 . . ?
C107 C108 H108 119.2 . . ?
C108 C109 C110 121.4(13) . . ?
C108 C109 H109 119.3 . . ?
C110 C109 H109 119.3 . . ?
C111 C110 C109 119.0(14) . . ?
C111 C110 H110 120.5 . . ?
C109 C110 H110 120.5 . . ?
C110 C111 C112 122.9(12) . . ?
C110 C111 H111 118.5 . . ?
C112 C111 H111 118.5 . . ?
C99 C112 C111 124.4(10) . . ?
C99 C112 C107 119.9(10) . . ?
C111 C112 C107 115.7(11) . . ?
C113 O29 Dy2 154(2) . . ?
O29 C113 N1 116(3) . . ?
O29 C113 H113 122.0 . . ?
N1 C113 H113 122.0 . . ?
N1 C114 H11A 109.5 . . ?
N1 C114 H11B 109.5 . . ?
H11A C114 H11B 109.5 . . ?
N1 C114 H11C 109.5 . . ?
H11A C114 H11C 109.5 . . ?
H11B C114 H11C 109.5 . . ?
N1 C115 H11D 109.5 . . ?
N1 C115 H11E 109.5 . . ?
H11D C115 H11E 109.5 . . ?
N1 C115 H11F 109.5 . . ?
H11D C115 H11F 109.5 . . ?
H11E C115 H11F 109.5 . . ?
C113 N1 C115 115(2) . . ?
C113 N1 C114 124.9(15) . . ?
C115 N1 C114 119.6(17) . . ?
C131 O29' Dy2 114(2) . . ?
O29' C131 N1' 121(3) . . ?
O29' C131 H131 119.5 . . ?
N1' C131 H131 119.5 . . ?
N1' C132 H13A 109.5 . . ?
N1' C132 H13B 109.5 . . ?
H13A C132 H13B 109.5 . . ?
N1' C132 H13C 109.5 . . ?
H13A C132 H13C 109.5 . . ?
H13B C132 H13C 109.5 . . ?
N1' C133 H13D 109.5 . . ?
N1' C133 H13E 109.5 . . ?
H13D C133 H13E 109.5 . . ?
N1' C133 H13F 109.5 . . ?
H13D C133 H13F 109.5 . . ?
H13E C133 H13F 109.5 . . ?
C131 N1' C133 125.0(15) . . ?
C131 N1' C132 124.4(15) . . ?
C133 N1' C132 111(3) . . ?
O30 C116 N2 123.9(10) . . ?
O30 C116 H116 118.1 . . ?
N2 C116 H116 118.1 . . ?
N2 C117 H11G 109.5 . . ?
N2 C117 H11H 109.5 . . ?
H11G C117 H11H 109.5 . . ?
N2 C117 H11I 109.5 . . ?
H11G C117 H11I 109.5 . . ?
H11H C117 H11I 109.5 . . ?
N2 C118 H11J 109.5 . . ?
N2 C118 H11K 109.5 . . ?
H11J C118 H11K 109.5 . . ?
N2 C118 H11L 109.5 . . ?
H11J C118 H11L 109.5 . . ?
H11K C118 H11L 109.5 . . ?
O31 C119 N3 123.6(12) . . ?
O31 C119 H119 118.2 . . ?
N3 C119 H119 118.2 . . ?
N3 C120 H12A 109.5 . . ?
N3 C120 H12B 109.5 . . ?
H12A C120 H12B 109.5 . . ?
N3 C120 H12C 109.5 . . ?
H12A C120 H12C 109.5 . . ?
H12B C120 H12C 109.5 . . ?
N3 C121 H12D 109.5 . . ?
N3 C121 H12E 109.5 . . ?
H12D C121 H12E 109.5 . . ?
N3 C121 H12F 109.5 . . ?
H12D C121 H12F 109.5 . . ?
H12E C121 H12F 109.5 . . ?
O32 C122 N4 124.9(11) . . ?
O32 C122 H122 117.6 . . ?
N4 C122 H122 117.6 . . ?
N4 C123 H12G 109.5 . . ?
N4 C123 H12H 109.5 . . ?
H12G C123 H12H 109.5 . . ?
N4 C123 H12I 109.5 . . ?
H12G C123 H12I 109.5 . . ?
H12H C123 H12I 109.5 . . ?
N4 C124 H12J 109.5 . . ?
N4 C124 H12K 109.5 . . ?
H12J C124 H12K 109.5 . . ?
N4 C124 H12L 109.5 . . ?
H12J C124 H12L 109.5 . . ?
H12K C124 H12L 109.5 . . ?
O33 C125 N5 124.3(11) . . ?
O33 C125 H125 117.8 . . ?
N5 C125 H125 117.8 . . ?
N5 C126 H12M 109.5 . . ?
N5 C126 H12N 109.5 . . ?
H12M C126 H12N 109.5 . . ?
N5 C126 H12O 109.5 . . ?
H12M C126 H12O 109.5 . . ?
H12N C126 H12O 109.5 . . ?
N5 C127 H12P 109.5 . . ?
N5 C127 H12Q 109.5 . . ?
H12P C127 H12Q 109.5 . . ?
N5 C127 H12R 109.5 . . ?
H12P C127 H12R 109.5 . . ?
H12Q C127 H12R 109.5 . . ?
N6 C128 O34 137(2) . . ?
N6 C128 H128 111.4 . . ?
O34 C128 H128 111.4 . . ?
N6 C129 H12S 109.5 . . ?
N6 C129 H12T 109.5 . . ?
H12S C129 H12T 109.5 . . ?
N6 C129 H12U 109.5 . . ?
H12S C129 H12U 109.5 . . ?
H12T C129 H12U 109.5 . . ?
N6 C130 H13G 109.5 . . ?
N6 C130 H13H 109.5 . . ?
H13G C130 H13H 109.5 . . ?
N6 C130 H13I 109.5 . . ?
H13G C130 H13I 109.5 . . ?
H13H C130 H13I 109.5 . . ?
C116 N2 C117 122.0(9) . . ?
C116 N2 C118 120.2(10) . . ?
C117 N2 C118 117.8(9) . . ?
C119 N3 C120 122.6(9) . . ?
C119 N3 C121 122.5(10) . . ?
C120 N3 C121 114.8(15) . . ?
C122 N4 C123 121.3(10) . . ?
C122 N4 C124 122.0(11) . . ?
C123 N4 C124 116.6(10) . . ?
C125 N5 C127 121.9(11) . . ?
C125 N5 C126 120.8(9) . . ?
C127 N5 C126 117.2(10) . . ?
C128 N6 C130 143(2) . . ?
C128 N6 C129 114(2) . . ?
C130 N6 C129 103.8(18) . . ?
P1 O1 Dy5 136.8(4) . . ?
P1 O2 Dy2 151.4(4) . . ?
P1 O3 Dy6 137.7(4) . . ?
P2 O4 Dy6 129.6(4) . . ?
P2 O5 Dy3 127.3(4) . . ?
P2 O6 Dy2 173.0(5) . . ?
P3 O7 Dy2 137.8(4) . . ?
P3 O8 Dy3 146.8(4) . . ?
P3 O9 Dy1 143.6(4) . . ?
P4 O10 Dy2 139.9(5) . . ?
P4 O11 Dy1 127.9(4) . . ?
P4 O12 Dy5 162.4(5) . . ?
P5 O13 Dy1 141.7(4) . . ?
P5 O14 Dy5 150.0(4) . . ?
P5 O15 Dy4 137.0(4) . . ?
P6 O16 Dy6 130.4(4) . . ?
P6 O17 Dy5 128.6(4) . . ?
P6 O18 Dy4 172.0(4) . . ?
P7 O19 Dy6 140.5(4) . . ?
P7 O20 Dy3 135.7(4) . . ?
P7 O21 Dy4 149.5(4) . . ?
P8 O22 Dy3 156.8(4) . . ?
P8 O23 Dy1 134.9(4) . . ?
P8 O24 Dy4 141.1(4) . . ?
P9 O25 Dy1 104.5(5) . . ?
P9 O25 Dy2 122.1(5) . . ?
Dy1 O25 Dy2 133.4(3) . . ?
P9 O26 Dy1 100.3(5) . . ?
P9 O26 Dy4 125.3(6) . . ?
Dy1 O26 Dy4 134.5(4) . . ?
P9 O27 Dy3 127.3(4) . . ?
P9 O27 Dy6 97.1(3) . . ?
Dy3 O27 Dy6 135.5(3) . . ?
P9 O28 Dy5 126.4(4) . . ?
P9 O28 Dy6 97.5(3) . . ?
Dy5 O28 Dy6 136.0(3) . . ?
C116 O30 Dy3 154.0(7) . . ?
C119 O31 Dy1 127.6(10) . . ?
C122 O32 Dy5 133.0(7) . . ?
C125 O33 Dy6 128.6(7) . . ?
C128 O34 Dy4 143.8(14) . . ?

loop_
_geom_bond_atom_site_label_1
_geom_bond_atom_site_label_2
_geom_bond_distance
_geom_bond_site_symmetry_2
_geom_bond_publ_flag
Dy1 O9 2.224(6) . ?
Dy1 O13 2.233(6) . ?
Dy1 O23 2.261(7) . ?
Dy1 O11 2.291(6) . ?
Dy1 O31 2.335(9) . ?
Dy1 O25 2.520(9) . ?
Dy1 O26 2.595(10) . ?
Dy2 O29 2.161(19) . ?
Dy2 O6 2.186(7) . ?
Dy2 O10 2.205(6) . ?
Dy2 O2 2.223(6) . ?
Dy2 O7 2.231(6) . ?
Dy2 O29' 2.26(2) . ?
Dy2 O25 2.548(10) . ?
Dy3 O22 2.212(6) . ?
Dy3 O8 2.243(6) . ?
Dy3 O20 2.252(7) . ?
Dy3 O30 2.274(7) . ?
Dy3 O5 2.278(6) . ?
Dy3 O27 2.324(6) . ?
Dy4 O18 2.194(7) . ?
Dy4 O24 2.211(6) . ?
Dy4 O15 2.220(6) . ?
Dy4 O21 2.231(6) . ?
Dy4 O34 2.262(12) . ?
Dy4 O26 2.539(11) . ?
Dy5 O12 2.188(7) . ?
Dy5 O1 2.220(6) . ?
Dy5 O14 2.232(6) . ?
Dy5 O17 2.254(6) . ?
Dy5 O32 2.318(7) . ?
Dy5 O28 2.337(6) . ?
Dy6 O3 2.228(6) . ?
Dy6 O19 2.239(6) . ?
Dy6 O16 2.279(6) . ?
Dy6 O4 2.299(6) . ?
Dy6 O33 2.354(7) . ?
Dy6 O28 2.479(7) . ?
Dy6 O27 2.494(6) . ?
P1 O1 1.519(7) . ?
P1 O2 1.524(7) . ?
P1 O3 1.529(7) . ?
P1 C1 1.823(10) . ?
P2 O4 1.507(7) . ?
P2 O6 1.510(7) . ?
P2 O5 1.517(7) . ?
P2 C15 1.864(11) . ?
P3 O8 1.517(7) . ?
P3 O7 1.519(7) . ?
P3 O9 1.525(7) . ?
P3 C29 1.835(10) . ?
P4 O12 1.513(7) . ?
P4 O10 1.514(7) . ?
P4 O11 1.515(7) . ?
P4 C43 1.841(10) . ?
P5 O13 1.520(6) . ?
P5 O15 1.522(7) . ?
P5 O14 1.534(7) . ?
P5 C57 1.847(9) . ?
P6 O16 1.509(7) . ?
P6 O18 1.521(7) . ?
P6 O17 1.522(7) . ?
P6 C71 1.838(10) . ?
P7 O21 1.516(7) . ?
P7 O20 1.520(7) . ?
P7 O19 1.521(7) . ?
P7 C85 1.822(10) . ?
P8 O23 1.510(7) . ?
P8 O22 1.526(7) . ?
P8 O24 1.531(7) . ?
P8 C99 1.838(10) . ?
P9 O27 1.440(7) . ?
P9 O28 1.446(7) . ?
P9 O25 1.483(9) . ?
P9 O26 1.513(10) . ?
C1 C14 1.417(14) . ?
C1 C2 1.421(14) . ?
C2 C3 1.416(16) . ?
C2 C7 1.448(14) . ?
C3 C4 1.392(15) . ?
C3 H3 0.9500 . ?
C4 C5 1.393(18) . ?
C4 H4 0.9500 . ?
C5 C6 1.316(19) . ?
C5 H5 0.9500 . ?
C6 C7 1.448(16) . ?
C6 H6 0.9500 . ?
C7 C8 1.342(17) . ?
C8 C9 1.377(16) . ?
C8 H8 0.9500 . ?
C9 C10 1.426(17) . ?
C9 C14 1.457(14) . ?
C10 C11 1.343(19) . ?
C10 H10 0.9500 . ?
C11 C12 1.416(17) . ?
C11 H11 0.9500 . ?
C12 C13 1.365(15) . ?
C12 H12 0.9500 . ?
C13 C14 1.423(15) . ?
C13 H13 0.9500 . ?
C15 C16 1.401(15) . ?
C15 C28 1.418(15) . ?
C16 C21 1.437(14) . ?
C16 C17 1.450(15) . ?
C17 C18 1.358(15) . ?
C17 H17 0.9500 . ?
C18 C19 1.421(16) . ?
C18 H18 0.9500 . ?
C19 C20 1.337(18) . ?
C19 H19 0.9500 . ?
C20 C21 1.427(17) . ?
C20 H20 0.9500 . ?
C21 C22 1.377(17) . ?
C22 C23 1.385(17) . ?
C22 H22 0.9500 . ?
C23 C24 1.419(17) . ?
C23 C28 1.421(14) . ?
C24 C25 1.33(2) . ?
C24 H24 0.9500 . ?
C25 C26 1.434(18) . ?
C25 H25 0.9500 . ?
C26 C27 1.361(15) . ?
C26 H26 0.9500 . ?
C27 C28 1.428(16) . ?
C27 H27 0.9500 . ?
C29 C30 1.414(15) . ?
C29 C42 1.420(15) . ?
C30 C35 1.432(14) . ?
C30 C31 1.443(16) . ?
C31 C32 1.354(15) . ?
C31 H31 0.9500 . ?
C32 C33 1.429(16) . ?
C32 H32 0.9500 . ?
C33 C34 1.334(18) . ?
C33 H33 0.9500 . ?
C34 C35 1.405(18) . ?
C34 H34 0.9500 . ?
C35 C36 1.389(18) . ?
C36 C37 1.40(2) . ?
C36 H36 0.9500 . ?
C37 C42 1.432(16) . ?
C37 C38 1.436(19) . ?
C38 C39 1.30(2) . ?
C38 H38 0.9500 . ?
C39 C40 1.41(2) . ?
C39 H39 0.9500 . ?
C40 C41 1.368(17) . ?
C40 H40 0.9500 . ?
C41 C42 1.389(18) . ?
C41 H41 0.9500 . ?
C43 C56 1.411(14) . ?
C43 C44 1.431(14) . ?
C44 C49 1.436(13) . ?
C44 C45 1.442(14) . ?
C45 C46 1.355(14) . ?
C45 H45 0.9500 . ?
C46 C47 1.418(15) . ?
C46 H46 0.9500 . ?
C47 C48 1.344(16) . ?
C47 H47 0.9500 . ?
C48 C49 1.419(15) . ?
C48 H48 0.9500 . ?
C49 C50 1.393(15) . ?
C50 C51 1.380(15) . ?
C50 H50 0.9500 . ?
C51 C52 1.412(15) . ?
C51 C56 1.447(14) . ?
C52 C53 1.340(18) . ?
C52 H52 0.9500 . ?
C53 C54 1.428(17) . ?
C53 H53 0.9500 . ?
C54 C55 1.363(14) . ?
C54 H54 0.9500 . ?
C55 C56 1.433(14) . ?
C55 H55 0.9500 . ?
C57 C58 1.418(13) . ?
C57 C70 1.427(13) . ?
C58 C59 1.427(15) . ?
C58 C63 1.440(13) . ?
C59 C60 1.370(16) . ?
C59 H59 0.9500 . ?
C60 C61 1.435(17) . ?
C60 H60 0.9500 . ?
C61 C62 1.330(17) . ?
C61 H61 0.9500 . ?
C62 C63 1.420(14) . ?
C62 H62 0.9500 . ?
C63 C64 1.386(15) . ?
C64 C65 1.383(14) . ?
C64 H64 0.9500 . ?
C65 C66 1.425(14) . ?
C65 C70 1.438(13) . ?
C66 C67 1.355(15) . ?
C66 H66 0.9500 . ?
C67 C68 1.404(14) . ?
C67 H67 0.9500 . ?
C68 C69 1.359(14) . ?
C68 H68 0.9500 . ?
C69 C70 1.430(13) . ?
C69 H69 0.9500 . ?
C71 C72 1.419(14) . ?
C71 C84 1.426(15) . ?
C72 C73 1.441(15) . ?
C72 C77 1.449(14) . ?
C73 C74 1.363(15) . ?
C73 H73 0.9500 . ?
C74 C75 1.399(17) . ?
C74 H74 0.9500 . ?
C75 C76 1.361(18) . ?
C75 H75 0.9500 . ?
C76 C77 1.431(16) . ?
C76 H76 0.9500 . ?
C77 C78 1.383(16) . ?
C78 C79 1.382(15) . ?
C78 H78 0.9500 . ?
C79 C80 1.422(16) . ?
C79 C84 1.439(14) . ?
C80 C81 1.335(17) . ?
C80 H80 0.9500 . ?
C81 C82 1.415(16) . ?
C81 H81 0.9500 . ?
C82 C83 1.363(15) . ?
C82 H82 0.9500 . ?
C83 C84 1.421(14) . ?
C83 H83 0.9500 . ?
C85 C98 1.419(14) . ?
C85 C86 1.429(14) . ?
C86 C87 1.407(15) . ?
C86 C91 1.431(15) . ?
C87 C88 1.392(17) . ?
C87 H87 0.9500 . ?
C88 C89 1.38(2) . ?
C88 H88 0.9500 . ?
C89 C90 1.32(2) . ?
C89 H89 0.9500 . ?
C90 C91 1.445(18) . ?
C90 H90 0.9500 . ?
C91 C92 1.377(16) . ?
C92 C93 1.378(16) . ?
C92 H92 0.9500 . ?
C93 C94 1.406(16) . ?
C93 C98 1.446(14) . ?
C94 C95 1.340(18) . ?
C94 H94 0.9500 . ?
C95 C96 1.412(17) . ?
C95 H95 0.9500 . ?
C96 C97 1.364(14) . ?
C96 H96 0.9500 . ?
C97 C98 1.420(15) . ?
C97 H97 0.9500 . ?
C99 C100 1.412(14) . ?
C99 C112 1.422(15) . ?
C100 C101 1.420(16) . ?
C100 C105 1.451(14) . ?
C101 C102 1.355(15) . ?
C101 H101 0.9500 . ?
C102 C103 1.404(18) . ?
C102 H102 0.9500 . ?
C103 C104 1.318(19) . ?
C103 H103 0.9500 . ?
C104 C105 1.432(16) . ?
C104 H104 0.9500 . ?
C105 C106 1.339(17) . ?
C106 C107 1.387(17) . ?
C106 H106 0.9500 . ?
C107 C108 1.427(17) . ?
C107 C112 1.454(14) . ?
C108 C109 1.315(19) . ?
C108 H108 0.9500 . ?
C109 C110 1.420(19) . ?
C109 H109 0.9500 . ?
C110 C111 1.369(16) . ?
C110 H110 0.9500 . ?
C111 C112 1.423(16) . ?
C111 H111 0.9500 . ?
O29 C113 1.33(4) . ?
C113 N1 1.39(2) . ?
C113 H113 0.9500 . ?
C114 N1 1.471(17) . ?
C114 H11A 0.9800 . ?
C114 H11B 0.9800 . ?
C114 H11C 0.9800 . ?
C115 N1 1.469(17) . ?
C115 H11D 0.9800 . ?
C115 H11E 0.9800 . ?
C115 H11F 0.9800 . ?
O29' C131 1.263(14) . ?
C131 N1' 1.40(2) . ?
C131 H131 0.9500 . ?
C132 N1' 1.474(17) . ?
C132 H13A 0.9800 . ?
C132 H13B 0.9800 . ?
C132 H13C 0.9800 . ?
C133 N1' 1.472(18) . ?
C133 H13D 0.9800 . ?
C133 H13E 0.9800 . ?
C133 H13F 0.9800 . ?
C116 O30 1.255(12) . ?
C116 N2 1.302(13) . ?
C116 H116 0.9500 . ?
C117 N2 1.443(14) . ?
C117 H11G 0.9800 . ?
C117 H11H 0.9800 . ?
C117 H11I 0.9800 . ?
C118 N2 1.460(13) . ?
C118 H11J 0.9800 . ?
C118 H11K 0.9800 . ?
C118 H11L 0.9800 . ?
C119 O31 1.193(15) . ?
C119 N3 1.329(19) . ?
C119 H119 0.9500 . ?
C120 N3 1.446(14) . ?
C120 H12A 0.9800 . ?
C120 H12B 0.9800 . ?
C120 H12C 0.9800 . ?
C121 N3 1.448(14) . ?
C121 H12D 0.9800 . ?
C121 H12E 0.9800 . ?
C121 H12F 0.9800 . ?
C122 O32 1.258(13) . ?
C122 N4 1.314(13) . ?
C122 H122 0.9500 . ?
C123 N4 1.442(14) . ?
C123 H12G 0.9800 . ?
C123 H12H 0.9800 . ?
C123 H12I 0.9800 . ?
C124 N4 1.451(14) . ?
C124 H12J 0.9800 . ?
C124 H12K 0.9800 . ?
C124 H12L 0.9800 . ?
C125 O33 1.254(11) . ?
C125 N5 1.301(13) . ?
C125 H125 0.9500 . ?
C126 N5 1.465(14) . ?
C126 H12M 0.9800 . ?
C126 H12N 0.9800 . ?
C126 H12O 0.9800 . ?
C127 N5 1.458(15) . ?
C127 H12P 0.9800 . ?
C127 H12Q 0.9800 . ?
C127 H12R 0.9800 . ?
C128 N6 1.19(2) . ?
C128 O34 1.263(13) . ?
C128 H128 0.9500 . ?
C129 N6 1.57(2) . ?
C129 H12S 0.9800 . ?
C129 H12T 0.9800 . ?
C129 H12U 0.9800 . ?
C130 N6 1.37(2) . ?
C130 H13G 0.9800 . ?
C130 H13H 0.9800 . ?
C130 H13I 0.9800 . ?

loop_
_geom_torsion_atom_site_label_1
_geom_torsion_atom_site_label_2
_geom_torsion_atom_site_label_3
_geom_torsion_atom_site_label_4
_geom_torsion
_geom_torsion_site_symmetry_1
_geom_torsion_site_symmetry_2
_geom_torsion_site_symmetry_3
_geom_torsion_site_symmetry_4
_geom_torsion_publ_flag
O1 P1 C1 C14 -170.6(7) . . . . ?
O2 P1 C1 C14 -51.5(8) . . . . ?
O3 P1 C1 C14 68.0(8) . . . . ?
O1 P1 C1 C2 4.9(10) . . . . ?
O2 P1 C1 C2 124.1(9) . . . . ?
O3 P1 C1 C2 -116.5(9) . . . . ?
C14 C1 C2 C3 -168.7(10) . . . . ?
P1 C1 C2 C3 15.9(15) . . . . ?
C14 C1 C2 C7 7.9(14) . . . . ?
P1 C1 C2 C7 -167.6(8) . . . . ?
C1 C2 C3 C4 -178.6(11) . . . . ?
C7 C2 C3 C4 4.8(16) . . . . ?
C2 C3 C4 C5 1.2(19) . . . . ?
C3 C4 C5 C6 -5(2) . . . . ?
C4 C5 C6 C7 2.2(19) . . . . ?
C3 C2 C7 C8 173.5(10) . . . . ?
C1 C2 C7 C8 -3.3(15) . . . . ?
C3 C2 C7 C6 -7.2(15) . . . . ?
C1 C2 C7 C6 176.0(9) . . . . ?
C5 C6 C7 C8 -176.8(12) . . . . ?
C5 C6 C7 C2 4.0(17) . . . . ?
C2 C7 C8 C9 -2.8(17) . . . . ?
C6 C7 C8 C9 178.0(10) . . . . ?
C7 C8 C9 C10 -177.2(11) . . . . ?
C7 C8 C9 C14 4.1(17) . . . . ?
C8 C9 C10 C11 178.3(12) . . . . ?
C14 C9 C10 C11 -3.0(18) . . . . ?
C9 C10 C11 C12 0(2) . . . . ?
C10 C11 C12 C13 4.0(19) . . . . ?
C11 C12 C13 C14 -3.8(18) . . . . ?
C2 C1 C14 C13 172.3(10) . . . . ?
P1 C1 C14 C13 -11.8(13) . . . . ?
C2 C1 C14 C9 -6.5(14) . . . . ?
P1 C1 C14 C9 169.3(7) . . . . ?
C12 C13 C14 C1 -178.6(10) . . . . ?
C12 C13 C14 C9 0.2(16) . . . . ?
C8 C9 C14 C1 0.8(15) . . . . ?
C10 C9 C14 C1 -178.0(10) . . . . ?
C8 C9 C14 C13 -178.2(10) . . . . ?
C10 C9 C14 C13 3.1(15) . . . . ?
O4 P2 C15 C16 -6.8(11) . . . . ?
O6 P2 C15 C16 112.7(10) . . . . ?
O5 P2 C15 C16 -127.3(9) . . . . ?
O4 P2 C15 C28 176.4(8) . . . . ?
O6 P2 C15 C28 -64.2(9) . . . . ?
O5 P2 C15 C28 55.8(9) . . . . ?
C28 C15 C16 C21 2.5(16) . . . . ?
P2 C15 C16 C21 -174.3(9) . . . . ?
C28 C15 C16 C17 178.2(10) . . . . ?
P2 C15 C16 C17 1.4(16) . . . . ?
C15 C16 C17 C18 -174.9(11) . . . . ?
C21 C16 C17 C18 1.0(17) . . . . ?
C16 C17 C18 C19 0.5(19) . . . . ?
C17 C18 C19 C20 -0.9(19) . . . . ?
C18 C19 C20 C21 -0.4(19) . . . . ?
C19 C20 C21 C22 178.3(12) . . . . ?
C19 C20 C21 C16 2.0(19) . . . . ?
C15 C16 C21 C22 -2.6(17) . . . . ?
C17 C16 C21 C22 -178.6(11) . . . . ?
C15 C16 C21 C20 173.8(11) . . . . ?
C17 C16 C21 C20 -2.2(16) . . . . ?
C20 C21 C22 C23 -175.3(11) . . . . ?
C16 C21 C22 C23 1.1(18) . . . . ?
C21 C22 C23 C24 176.3(12) . . . . ?
C21 C22 C23 C28 0.4(18) . . . . ?
C22 C23 C24 C25 -175.2(13) . . . . ?
C28 C23 C24 C25 0.6(19) . . . . ?
C23 C24 C25 C26 -1(2) . . . . ?
C24 C25 C26 C27 0.4(19) . . . . ?
C25 C26 C27 C28 0.4(18) . . . . ?
C16 C15 C28 C23 -1.0(16) . . . . ?
P2 C15 C28 C23 176.0(8) . . . . ?
C16 C15 C28 C27 -177.4(10) . . . . ?
P2 C15 C28 C27 -0.4(14) . . . . ?
C22 C23 C28 C15 -0.5(16) . . . . ?
C24 C23 C28 C15 -176.5(11) . . . . ?
C22 C23 C28 C27 176.1(10) . . . . ?
C24 C23 C28 C27 0.2(16) . . . . ?
C26 C27 C28 C15 175.9(11) . . . . ?
C26 C27 C28 C23 -0.6(16) . . . . ?
O8 P3 C29 C30 69.9(9) . . . . ?
O7 P3 C29 C30 -169.1(8) . . . . ?
O9 P3 C29 C30 -49.9(9) . . . . ?
O8 P3 C29 C42 -118.4(10) . . . . ?
O7 P3 C29 C42 2.7(11) . . . . ?
O9 P3 C29 C42 121.9(10) . . . . ?
C42 C29 C30 C35 -3.7(17) . . . . ?
P3 C29 C30 C35 168.4(9) . . . . ?
C42 C29 C30 C31 174.7(11) . . . . ?
P3 C29 C30 C31 -13.2(15) . . . . ?
C29 C30 C31 C32 177.7(11) . . . . ?
C35 C30 C31 C32 -3.8(16) . . . . ?
C30 C31 C32 C33 -0.4(17) . . . . ?
C31 C32 C33 C34 4.7(18) . . . . ?
C32 C33 C34 C35 -4(2) . . . . ?
C33 C34 C35 C36 179.9(13) . . . . ?
C33 C34 C35 C30 0(2) . . . . ?
C29 C30 C35 C36 2.6(17) . . . . ?
C31 C30 C35 C36 -175.9(11) . . . . ?
C29 C30 C35 C34 -177.4(11) . . . . ?
C31 C30 C35 C34 4.0(17) . . . . ?
C34 C35 C36 C37 -179.2(13) . . . . ?
C30 C35 C36 C37 1(2) . . . . ?
C35 C36 C37 C42 -3(2) . . . . ?
C35 C36 C37 C38 -178.0(14) . . . . ?
C36 C37 C38 C39 179.8(17) . . . . ?
C42 C37 C38 C39 5(3) . . . . ?
C37 C38 C39 C40 -4(3) . . . . ?
C38 C39 C40 C41 2(3) . . . . ?
C39 C40 C41 C42 -1(3) . . . . ?
C40 C41 C42 C29 -178.6(15) . . . . ?
C40 C41 C42 C37 2(2) . . . . ?
C30 C29 C42 C41 -177.9(13) . . . . ?
P3 C29 C42 C41 10.5(19) . . . . ?
C30 C29 C42 C37 1.5(18) . . . . ?
P3 C29 C42 C37 -170.0(10) . . . . ?
C36 C37 C42 C41 -178.8(13) . . . . ?
C38 C37 C42 C41 -4(2) . . . . ?
C36 C37 C42 C29 2(2) . . . . ?
C38 C37 C42 C29 176.9(13) . . . . ?
O12 P4 C43 C56 -115.5(8) . . . . ?
O10 P4 C43 C56 125.6(8) . . . . ?
O11 P4 C43 C56 4.5(10) . . . . ?
O12 P4 C43 C44 58.4(8) . . . . ?
O10 P4 C43 C44 -60.6(8) . . . . ?
O11 P4 C43 C44 178.3(7) . . . . ?
C56 C43 C44 C49 -1.1(14) . . . . ?
P4 C43 C44 C49 -175.3(7) . . . . ?
C56 C43 C44 C45 176.9(9) . . . . ?
P4 C43 C44 C45 2.6(12) . . . . ?
C43 C44 C45 C46 -177.7(10) . . . . ?
C49 C44 C45 C46 0.4(14) . . . . ?
C44 C45 C46 C47 -1.3(16) . . . . ?
C45 C46 C47 C48 0.6(17) . . . . ?
C46 C47 C48 C49 1.1(18) . . . . ?
C47 C48 C49 C50 174.7(11) . . . . ?
C47 C48 C49 C44 -2.0(17) . . . . ?
C43 C44 C49 C50 2.5(14) . . . . ?
C45 C44 C49 C50 -175.6(9) . . . . ?
C43 C44 C49 C48 179.3(9) . . . . ?
C45 C44 C49 C48 1.2(14) . . . . ?
C48 C49 C50 C51 -179.2(10) . . . . ?
C44 C49 C50 C51 -2.5(15) . . . . ?
C49 C50 C51 C52 177.1(10) . . . . ?
C49 C50 C51 C56 0.9(15) . . . . ?
C50 C51 C52 C53 -177.2(12) . . . . ?
C56 C51 C52 C53 -1.0(17) . . . . ?
C51 C52 C53 C54 0.1(19) . . . . ?
C52 C53 C54 C55 -0.6(18) . . . . ?
C53 C54 C55 C56 2.0(17) . . . . ?
C44 C43 C56 C55 -178.2(9) . . . . ?
P4 C43 C56 C55 -4.6(14) . . . . ?
C44 C43 C56 C51 -0.5(13) . . . . ?
P4 C43 C56 C51 173.2(7) . . . . ?
C54 C55 C56 C43 175.0(10) . . . . ?
C54 C55 C56 C51 -2.8(15) . . . . ?
C50 C51 C56 C43 0.6(14) . . . . ?
C52 C51 C56 C43 -175.7(9) . . . . ?
C50 C51 C56 C55 178.5(9) . . . . ?
C52 C51 C56 C55 2.2(14) . . . . ?
O13 P5 C57 C58 121.5(8) . . . . ?
O15 P5 C57 C58 1.3(9) . . . . ?
O14 P5 C57 C58 -118.9(8) . . . . ?
O13 P5 C57 C70 -58.8(7) . . . . ?
O15 P5 C57 C70 -178.9(6) . . . . ?
O14 P5 C57 C70 60.8(7) . . . . ?
C70 C57 C58 C59 179.6(10) . . . . ?
P5 C57 C58 C59 -0.7(14) . . . . ?
C70 C57 C58 C63 -0.3(13) . . . . ?
P5 C57 C58 C63 179.4(7) . . . . ?
C57 C58 C59 C60 179.5(11) . . . . ?
C63 C58 C59 C60 -0.6(18) . . . . ?
C58 C59 C60 C61 0(2) . . . . ?
C59 C60 C61 C62 0(2) . . . . ?
C60 C61 C62 C63 0.5(18) . . . . ?
C61 C62 C63 C64 178.8(11) . . . . ?
C61 C62 C63 C58 -1.1(16) . . . . ?
C57 C58 C63 C64 1.1(14) . . . . ?
C59 C58 C63 C64 -178.8(10) . . . . ?
C57 C58 C63 C62 -179.0(9) . . . . ?
C59 C58 C63 C62 1.1(14) . . . . ?
C62 C63 C64 C65 178.7(9) . . . . ?
C58 C63 C64 C65 -1.4(15) . . . . ?
C63 C64 C65 C66 -178.9(9) . . . . ?
C63 C64 C65 C70 0.9(14) . . . . ?
C64 C65 C66 C67 179.8(9) . . . . ?
C70 C65 C66 C67 0.0(15) . . . . ?
C65 C66 C67 C68 -0.2(15) . . . . ?
C66 C67 C68 C69 0.3(16) . . . . ?
C67 C68 C69 C70 -0.2(15) . . . . ?
C58 C57 C70 C69 179.4(8) . . . . ?
P5 C57 C70 C69 -0.4(12) . . . . ?
C58 C57 C70 C65 -0.1(13) . . . . ?
P5 C57 C70 C65 -179.9(7) . . . . ?
C68 C69 C70 C57 -179.5(9) . . . . ?
C68 C69 C70 C65 0.0(13) . . . . ?
C64 C65 C70 C57 -0.1(13) . . . . ?
C66 C65 C70 C57 179.7(8) . . . . ?
C64 C65 C70 C69 -179.7(8) . . . . ?
C66 C65 C70 C69 0.1(13) . . . . ?
O16 P6 C71 C72 8.5(10) . . . . ?
O18 P6 C71 C72 128.6(9) . . . . ?
O17 P6 C71 C72 -113.2(9) . . . . ?
O16 P6 C71 C84 -171.7(7) . . . . ?
O18 P6 C71 C84 -51.6(8) . . . . ?
O17 P6 C71 C84 66.6(8) . . . . ?
C84 C71 C72 C73 -171.1(10) . . . . ?
P6 C71 C72 C73 8.7(15) . . . . ?
C84 C71 C72 C77 8.0(14) . . . . ?
P6 C71 C72 C77 -172.2(7) . . . . ?
C71 C72 C73 C74 -179.9(10) . . . . ?
C77 C72 C73 C74 1.0(16) . . . . ?
C72 C73 C74 C75 4.2(19) . . . . ?
C73 C74 C75 C76 -5.5(19) . . . . ?
C74 C75 C76 C77 1.4(18) . . . . ?
C75 C76 C77 C78 -176.4(11) . . . . ?
C75 C76 C77 C72 3.7(17) . . . . ?
C71 C72 C77 C78 -3.8(15) . . . . ?
C73 C72 C77 C78 175.3(10) . . . . ?
C71 C72 C77 C76 176.1(9) . . . . ?
C73 C72 C77 C76 -4.8(14) . . . . ?
C76 C77 C78 C79 177.7(10) . . . . ?
C72 C77 C78 C79 -2.4(15) . . . . ?
C77 C78 C79 C80 -176.4(10) . . . . ?
C77 C78 C79 C84 4.3(15) . . . . ?
C78 C79 C80 C81 178.1(11) . . . . ?
C84 C79 C80 C81 -2.6(17) . . . . ?
C79 C80 C81 C82 2.0(19) . . . . ?
C80 C81 C82 C83 -0.5(18) . . . . ?
C81 C82 C83 C84 -0.4(17) . . . . ?
C82 C83 C84 C71 -179.3(10) . . . . ?
C82 C83 C84 C79 -0.3(15) . . . . ?
C72 C71 C84 C83 172.8(9) . . . . ?
P6 C71 C84 C83 -7.0(13) . . . . ?
C72 C71 C84 C79 -6.2(14) . . . . ?
P6 C71 C84 C79 174.0(7) . . . . ?
C78 C79 C84 C83 -179.0(9) . . . . ?
C80 C79 C84 C83 1.7(14) . . . . ?
C78 C79 C84 C71 0.1(14) . . . . ?
C80 C79 C84 C71 -179.2(10) . . . . ?
O21 P7 C85 C98 -73.9(8) . . . . ?
O20 P7 C85 C98 164.1(7) . . . . ?
O19 P7 C85 C98 46.6(8) . . . . ?
O21 P7 C85 C86 107.5(9) . . . . ?
O20 P7 C85 C86 -14.6(10) . . . . ?
O19 P7 C85 C86 -132.1(9) . . . . ?
C98 C85 C86 C87 171.3(11) . . . . ?
P7 C85 C86 C87 -10.0(16) . . . . ?
C98 C85 C86 C91 -9.0(15) . . . . ?
P7 C85 C86 C91 169.7(8) . . . . ?
C85 C86 C87 C88 178.0(13) . . . . ?
C91 C86 C87 C88 -2(2) . . . . ?
C86 C87 C88 C89 -1(3) . . . . ?
C87 C88 C89 C90 4(3) . . . . ?
C88 C89 C90 C91 -4(3) . . . . ?
C87 C86 C91 C92 -176.8(12) . . . . ?
C85 C86 C91 C92 3.5(17) . . . . ?
C87 C86 C91 C90 1.6(17) . . . . ?
C85 C86 C91 C90 -178.2(11) . . . . ?
C89 C90 C91 C92 179.9(15) . . . . ?
C89 C90 C91 C86 2(2) . . . . ?
C86 C91 C92 C93 2.4(18) . . . . ?
C90 C91 C92 C93 -175.9(12) . . . . ?
C91 C92 C93 C94 179.9(11) . . . . ?
C91 C92 C93 C98 -2.6(18) . . . . ?
C92 C93 C94 C95 -179.1(12) . . . . ?
C98 C93 C94 C95 3.4(19) . . . . ?
C93 C94 C95 C96 2(2) . . . . ?
C94 C95 C96 C97 -6.5(19) . . . . ?
C95 C96 C97 C98 4.5(18) . . . . ?
C86 C85 C98 C97 -171.6(10) . . . . ?
P7 C85 C98 C97 9.7(13) . . . . ?
C86 C85 C98 C93 8.7(14) . . . . ?
P7 C85 C98 C93 -170.0(8) . . . . ?
C96 C97 C98 C85 -178.3(10) . . . . ?
C96 C97 C98 C93 1.4(16) . . . . ?
C92 C93 C98 C85 -3.1(16) . . . . ?
C94 C93 C98 C85 174.4(10) . . . . ?
C92 C93 C98 C97 177.3(11) . . . . ?
C94 C93 C98 C97 -5.2(16) . . . . ?
O23 P8 C99 C100 0.1(10) . . . . ?
O22 P8 C99 C100 -120.5(9) . . . . ?
O24 P8 C99 C100 121.0(9) . . . . ?
O23 P8 C99 C112 178.4(7) . . . . ?
O22 P8 C99 C112 57.7(8) . . . . ?
O24 P8 C99 C112 -60.8(8) . . . . ?
C112 C99 C100 C101 173.0(10) . . . . ?
P8 C99 C100 C101 -8.8(15) . . . . ?
C112 C99 C100 C105 -8.5(15) . . . . ?
P8 C99 C100 C105 169.8(8) . . . . ?
C99 C100 C101 C102 175.1(11) . . . . ?
C105 C100 C101 C102 -3.4(17) . . . . ?
C100 C101 C102 C103 1(2) . . . . ?
C101 C102 C103 C104 2(2) . . . . ?
C102 C103 C104 C105 -1(2) . . . . ?
C103 C104 C105 C106 176.7(13) . . . . ?
C103 C104 C105 C100 -2.3(19) . . . . ?
C99 C100 C105 C106 6.4(16) . . . . ?
C101 C100 C105 C106 -174.9(11) . . . . ?
C99 C100 C105 C104 -174.5(10) . . . . ?
C101 C100 C105 C104 4.1(15) . . . . ?
C104 C105 C106 C107 179.9(11) . . . . ?
C100 C105 C106 C107 -1.1(18) . . . . ?
C105 C106 C107 C108 -179.3(11) . . . . ?
C105 C106 C107 C112 -2.0(17) . . . . ?
C106 C107 C108 C109 179.9(12) . . . . ?
C112 C107 C108 C109 2.6(19) . . . . ?
C107 C108 C109 C110 -1(2) . . . . ?
C108 C109 C110 C111 -2(2) . . . . ?
C109 C110 C111 C112 2.3(19) . . . . ?
C100 C99 C112 C111 -175.4(10) . . . . ?
P8 C99 C112 C111 6.2(14) . . . . ?
C100 C99 C112 C107 5.5(14) . . . . ?
P8 C99 C112 C107 -172.9(8) . . . . ?
C110 C111 C112 C99 -179.5(11) . . . . ?
C110 C111 C112 C107 -0.4(16) . . . . ?
C106 C107 C112 C99 -0.3(15) . . . . ?
C108 C107 C112 C99 177.1(10) . . . . ?
C106 C107 C112 C111 -179.5(10) . . . . ?
C108 C107 C112 C111 -2.0(15) . . . . ?
Dy2 O29 C113 N1 -157(5) . . . . ?
O29 C113 N1 C115 -15(6) . . . . ?
O29 C113 N1 C114 169(4) . . . . ?
Dy2 O29' C131 N1' 164(4) . . . . ?
O29' C131 N1' C133 -24(9) . . . . ?
O29' C131 N1' C132 158(6) . . . . ?
O30 C116 N2 C117 -0.6(16) . . . . ?
O30 C116 N2 C118 177.4(10) . . . . ?
O31 C119 N3 C120 -1(2) . . . . ?
O31 C119 N3 C121 -177.5(14) . . . . ?
O32 C122 N4 C123 3.1(17) . . . . ?
O32 C122 N4 C124 -174.8(10) . . . . ?
O33 C125 N5 C127 174.5(13) . . . . ?
O33 C125 N5 C126 -1.4(19) . . . . ?
O34 C128 N6 C130 174(2) . . . . ?
O34 C128 N6 C129 -6(3) . . . . ?
O2 P1 O1 Dy5 62.4(6) . . . . ?
O3 P1 O1 Dy5 -63.4(6) . . . . ?
C1 P1 O1 Dy5 178.6(5) . . . . ?
O1 P1 O2 Dy2 -76.9(9) . . . . ?
O3 P1 O2 Dy2 49.5(9) . . . . ?
C1 P1 O2 Dy2 165.9(8) . . . . ?
O1 P1 O3 Dy6 60.6(7) . . . . ?
O2 P1 O3 Dy6 -64.9(6) . . . . ?
C1 P1 O3 Dy6 179.1(6) . . . . ?
O6 P2 O4 Dy6 40.1(6) . . . . ?
O5 P2 O4 Dy6 -86.0(6) . . . . ?
C15 P2 O4 Dy6 154.8(5) . . . . ?
O4 P2 O5 Dy3 73.6(5) . . . . ?
O6 P2 O5 Dy3 -51.7(6) . . . . ?
C15 P2 O5 Dy3 -165.7(5) . . . . ?
O8 P3 O7 Dy2 -63.9(7) . . . . ?
O9 P3 O7 Dy2 63.2(7) . . . . ?
C29 P3 O7 Dy2 177.4(6) . . . . ?
O7 P3 O8 Dy3 80.9(8) . . . . ?
O9 P3 O8 Dy3 -45.5(8) . . . . ?
C29 P3 O8 Dy3 -159.3(7) . . . . ?
O8 P3 O9 Dy1 63.2(8) . . . . ?
O7 P3 O9 Dy1 -63.2(8) . . . . ?
C29 P3 O9 Dy1 179.2(7) . . . . ?
O12 P4 O10 Dy2 50.4(7) . . . . ?
O11 P4 O10 Dy2 -75.4(7) . . . . ?
C43 P4 O10 Dy2 163.9(6) . . . . ?
O12 P4 O11 Dy1 -49.5(6) . . . . ?
O10 P4 O11 Dy1 77.1(6) . . . . ?
C43 P4 O11 Dy1 -165.5(5) . . . . ?
O10 P4 O12 Dy5 -42.1(17) . . . . ?
O11 P4 O12 Dy5 83.9(16) . . . . ?
C43 P4 O12 Dy5 -156.2(15) . . . . ?
O15 P5 O13 Dy1 -67.7(7) . . . . ?
O14 P5 O13 Dy1 58.2(7) . . . . ?
C57 P5 O13 Dy1 173.4(6) . . . . ?
O13 P5 O14 Dy5 -40.6(9) . . . . ?
O15 P5 O14 Dy5 85.5(8) . . . . ?
C57 P5 O14 Dy5 -155.2(7) . . . . ?
O13 P5 O15 Dy4 70.8(6) . . . . ?
O14 P5 O15 Dy4 -55.9(6) . . . . ?
C57 P5 O15 Dy4 -173.0(5) . . . . ?
O18 P6 O16 Dy6 48.0(6) . . . . ?
O17 P6 O16 Dy6 -78.1(6) . . . . ?
C71 P6 O16 Dy6 164.7(5) . . . . ?
O16 P6 O17 Dy5 75.1(6) . . . . ?
O18 P6 O17 Dy5 -50.5(6) . . . . ?
C71 P6 O17 Dy5 -164.2(5) . . . . ?
O21 P7 O19 Dy6 -66.5(8) . . . . ?
O20 P7 O19 Dy6 60.8(8) . . . . ?
C85 P7 O19 Dy6 176.7(6) . . . . ?
O21 P7 O20 Dy3 63.9(7) . . . . ?
O19 P7 O20 Dy3 -63.9(7) . . . . ?
C85 P7 O20 Dy3 -176.8(6) . . . . ?
O20 P7 O21 Dy4 -80.6(8) . . . . ?
O19 P7 O21 Dy4 45.8(9) . . . . ?
C85 P7 O21 Dy4 159.9(7) . . . . ?
O23 P8 O22 Dy3 64.4(13) . . . . ?
O24 P8 O22 Dy3 -61.4(13) . . . . ?
C99 P8 O22 Dy3 -176.4(11) . . . . ?
O22 P8 O23 Dy1 -52.2(7) . . . . ?
O24 P8 O23 Dy1 73.7(6) . . . . ?
C99 P8 O23 Dy1 -168.2(5) . . . . ?
O23 P8 O24 Dy4 -69.7(7) . . . . ?
O22 P8 O24 Dy4 56.5(8) . . . . ?
C99 P8 O24 Dy4 170.3(6) . . . . ?
O27 P9 O25 Dy1 118.5(4) . . . . ?
O28 P9 O25 Dy1 -118.5(4) . . . . ?
O26 P9 O25 Dy1 0.3(5) . . . . ?
O27 P9 O25 Dy2 -63.7(6) . . . . ?
O28 P9 O25 Dy2 59.4(6) . . . . ?
O26 P9 O25 Dy2 178.2(5) . . . . ?
O27 P9 O26 Dy1 -120.1(4) . . . . ?
O28 P9 O26 Dy1 118.5(4) . . . . ?
O25 P9 O26 Dy1 -0.3(5) . . . . ?
O27 P9 O26 Dy4 59.7(7) . . . . ?
O28 P9 O26 Dy4 -61.7(7) . . . . ?
O25 P9 O26 Dy4 179.5(6) . . . . ?
O28 P9 O27 Dy3 -177.5(4) . . . . ?
O25 P9 O27 Dy3 -52.9(7) . . . . ?
O26 P9 O27 Dy3 59.7(7) . . . . ?
O28 P9 O27 Dy6 -0.5(4) . . . . ?
O25 P9 O27 Dy6 124.1(5) . . . . ?
O26 P9 O27 Dy6 -123.3(5) . . . . ?
O27 P9 O28 Dy5 -176.7(4) . . . . ?
O25 P9 O28 Dy5 58.1(6) . . . . ?
O26 P9 O28 Dy5 -54.5(7) . . . . ?
O27 P9 O28 Dy6 0.5(4) . . . . ?
O25 P9 O28 Dy6 -124.7(5) . . . . ?
O26 P9 O28 Dy6 122.7(5) . . . . ?
N2 C116 O30 Dy3 95.8(17) . . . . ?
N3 C119 O31 Dy1 -160.3(11) . . . . ?
N4 C122 O32 Dy5 -150.7(8) . . . . ?
N5 C125 O33 Dy6 167.8(9) . . . . ?
N6 C128 O34 Dy4 158.8(17) . . . . ?

loop_
_platon_squeeze_void_nr
_platon_squeeze_void_average_x
_platon_squeeze_void_average_y
_platon_squeeze_void_average_z
_platon_squeeze_void_volume
_platon_squeeze_void_count_electrons
_platon_squeeze_void_content
1 0.000 0.500 0.500 322 90 ' '
2 0.500 1.000 1.000 361 96 ' '
